data_4340498
loop_
_publ_author_name
'Osako, Takao'
'Tachi, Yoshimitsu'
'Taki, Masayasu'
'Fukuzumi, Shunichi'
'Itoh, Shinobu'

_publ_section_title
;
 Modulation of Coordination Chemistry in Copper(I) Complexes Supported by
 Bis[2-(2-pyridyl)ethyl]amine-Based Tridentate Ligands
;
_journal_coden_ASTM INOCAJ
_journal_issue 26
_journal_name_full 'Inorganic Chemistry'
_journal_page_first 6604
_journal_page_last 6609
_journal_paper_doi 10.1021/ic010625d
_journal_volume 40
_journal_year 2001
_chemical_formula_sum 'C26 H32 Cl Cu N4 O4'
_chemical_formula_weight 563.56
_space_group_IT_number 1
_symmetry_cell_setting triclinic
_symmetry_Int_Tables_number 1
_symmetry_space_group_name_Hall 'P 1'
_symmetry_space_group_name_H-M 'P 1'
_cell_angle_alpha 106.494(2)
_cell_angle_beta 106.108(5)
_cell_angle_gamma 99.266(3)
_cell_formula_units_Z 2
_cell_length_a 11.956(1)
_cell_length_b 12.073(1)
_cell_length_c 10.379(1)
_cell_measurement_reflns_used 7959
_cell_measurement_temperature 158.1
_cell_measurement_theta_max 27.5
_cell_measurement_theta_min 2.2
_cell_volume 1332.5(2)
_computing_cell_refinement PROCESS-AUTO
_computing_data_collection PROCESS-AUTO
_computing_data_reduction CrystalStructure
_computing_publication_material 'CrystalStructure Ver. 2.00'
_computing_structure_refinement CRYSTALS
_computing_structure_solution SIR92
_diffrn_detector_area_resol_mean 10.00
_diffrn_measured_fraction_theta_full 0.9810
_diffrn_measured_fraction_theta_max 0.9810
_diffrn_measurement_device_type 'Rigaku RAXIS-RAPID'
_diffrn_measurement_method \w
_diffrn_radiation_type 'Mo K\a'
_diffrn_radiation_wavelength 0.7107
_diffrn_reflns_av_R_equivalents 0.041
_diffrn_reflns_limit_h_max 15
_diffrn_reflns_limit_h_min -15
_diffrn_reflns_limit_k_max 15
_diffrn_reflns_limit_k_min -15
_diffrn_reflns_limit_l_max 13
_diffrn_reflns_limit_l_min -13
_diffrn_reflns_number 9468
_diffrn_reflns_theta_full 27.48
_diffrn_reflns_theta_max 27.48
_exptl_absorpt_coefficient_mu 0.958
_exptl_absorpt_correction_T_max 0.826
_exptl_absorpt_correction_T_min 0.614
_exptl_absorpt_correction_type multi-scan
_exptl_absorpt_process_details
;
     Higashi, T. (1995). Program for Absorption Correction.
     Rigaku Corporation, Tokyo, Japan.
;
_exptl_crystal_colour white
_exptl_crystal_density_diffrn 1.405
_exptl_crystal_density_method 'not measured'
_exptl_crystal_description block
_exptl_crystal_size_max 0.30
_exptl_crystal_size_mid 0.30
_exptl_crystal_size_min 0.20
_refine_diff_density_max 0.53
_refine_diff_density_min -1.27
_refine_ls_extinction_coef -226.4(3)
_refine_ls_extinction_method 'Larson (1970) Crystallographic Computing eq. 22'
_refine_ls_goodness_of_fit_ref 0.837
_refine_ls_hydrogen_treatment refall
_refine_ls_number_parameters 714
_refine_ls_number_reflns 4862
_refine_ls_R_factor_gt 0.0420
_refine_ls_shift/su_max 2.0530
_refine_ls_structure_factor_coef F
_refine_ls_weighting_details 'w = 1/[0.005Fo^2^ + 1.000\s^2^(Fo)]'
_refine_ls_weighting_scheme calc
_refine_ls_wR_factor_ref 0.0640
_reflns_number_gt 4708
_reflns_number_total 4201
_reflns_threshold_expression F^2^>2.0\s(F^2^)
_cod_duplicate_entry 4320710
_cod_data_source_file ic010625d.cif
_cod_data_source_block '_[CuI(L2)oCH3CN]ClO4_(2oCH3CN)'
_cod_original_sg_symbol_H-M 'P 1        '
_cod_original_formula_sum 'C52 H64 Cl2 Cu2 N8 O8 '
_cod_database_code 4340498

loop_
_symmetry_equiv_pos_as_xyz
x,y,z

loop_
_atom_site_label
_atom_site_type_symbol
_atom_site_fract_x
_atom_site_fract_y
_atom_site_fract_z
_atom_site_U_iso_or_equiv
_atom_site_adp_type
_atom_site_occupancy
_atom_site_symmetry_multiplicity
_atom_site_calc_flag
Cu1 Cu 0.2195(1) 1.0322(1) 0.4073(1) 0.0211(2) Uani 1.00 1 d
Cu2 Cu 0.4812(1) 0.5096(1) 0.3214(1) 0.0222(2) Uani 1.00 1 d
Cl1 Cl -0.2827(2) 1.0107(2) 0.1807(2) 0.0261(5) Uani 1.00 1 d
Cl2 Cl 0.9826(2) 0.5316(2) 0.5516(3) 0.0318(5) Uani 1.00 1 d
O1 O -0.2924(8) 0.9943(8) 0.3094(7) 0.056(2) Uani 1.00 1 d
O2 O -0.2823(7) 1.1330(6) 0.1927(9) 0.056(2) Uani 1.00 1 d
O3 O -0.1716(7) 0.9962(7) 0.164(1) 0.063(2) Uani 1.00 1 d
O4 O -0.3861(7) 0.9307(6) 0.0615(7) 0.054(2) Uani 1.00 1 d
O5 O 1.0854(8) 0.6037(9) 0.668(1) 0.074(3) Uani 1.00 1 d
O6 O 0.9894(6) 0.5504(5) 0.4267(7) 0.047(2) Uani 1.00 1 d
O7 O 0.8780(7) 0.5579(9) 0.578(1) 0.063(3) Uani 1.00 1 d
O8 O 0.9904(7) 0.4118(7) 0.5439(8) 0.052(2) Uani 1.00 1 d
N1 N 0.1136(6) 0.8779(6) 0.4353(7) 0.024(2) Uani 1.00 1 d
N2 N 0.3613(6) 1.0884(6) 0.5966(7) 0.021(2) Uani 1.00 1 d
N3 N 0.2329(5) 0.9394(5) 0.2205(7) 0.022(1) Uani 1.00 1 d
N4 N 0.1256(7) 1.1372(6) 0.3508(8) 0.035(2) Uani 1.00 1 d
N5 N 0.5861(5) 0.6604(6) 0.2979(8) 0.023(2) Uani 1.00 1 d
N6 N 0.3438(6) 0.4581(5) 0.1376(8) 0.023(2) Uani 1.00 1 d
N7 N 0.4703(6) 0.6033(6) 0.5236(7) 0.023(2) Uani 1.00 1 d
N8 N 0.5770(5) 0.4022(6) 0.3881(7) 0.022(1) Uani 1.00 1 d
C1 C 0.3809(9) 1.2971(8) 0.630(1) 0.046(2) Uani 1.00 1 d
C2 C 0.4102(7) 1.1983(8) 0.6802(9) 0.030(2) Uani 1.00 1 d
C3 C 0.4984(9) 1.2292(9) 0.816(1) 0.046(3) Uani 1.00 1 d
C4 C 0.5299(8) 1.1432(9) 0.8653(9) 0.044(2) Uani 1.00 1 d
C5 C 0.4749(9) 1.024(1) 0.782(1) 0.034(2) Uani 1.00 1 d
C6 C 0.3917(8) 0.9999(7) 0.648(1) 0.032(2) Uani 1.00 1 d
C7 C 0.3263(7) 0.8730(7) 0.5503(9) 0.025(2) Uani 1.00 1 d
C8 C 0.1953(7) 0.8434(6) 0.5427(8) 0.024(2) Uani 1.00 1 d
C9 C 0.4339(7) 1.0561(7) 0.285(1) 0.029(2) Uani 1.00 1 d
C10 C 0.3266(7) 0.9680(7) 0.1787(8) 0.022(2) Uani 1.00 1 d
C11 C 0.3241(8) 0.9174(7) 0.0350(9) 0.029(2) Uani 1.00 1 d
C12 C 0.2266(8) 0.8410(7) -0.0604(9) 0.033(2) Uani 1.00 1 d
C13 C 0.1272(7) 0.8025(7) -0.0260(8) 0.026(2) Uani 1.00 1 d
C14 C 0.1311(7) 0.8537(7) 0.1200(9) 0.025(2) Uani 1.00 1 d
C15 C 0.0321(6) 0.8201(6) 0.1657(7) 0.021(2) Uani 1.00 1 d
C16 C 0.0701(6) 0.7805(5) 0.2981(7) 0.017(1) Uani 1.00 1 d
C17 C 0.0084(6) 0.9052(6) 0.4767(8) 0.025(2) Uani 1.00 1 d
C18 C 0.0457(8) 1.0273(7) 0.5991(9) 0.032(2) Uani 1.00 1 d
C19 C -0.0382(8) 1.0338(8) 0.687(1) 0.035(2) Uani 1.00 1 d
C20 C -0.132(1) 1.085(1) 0.657(1) 0.054(3) Uani 1.00 1 d
C21 C -0.2130(9) 1.089(1) 0.736(1) 0.051(3) Uani 1.00 1 d
C22 C -0.186(1) 1.044(1) 0.851(1) 0.052(3) Uani 1.00 1 d
C23 C -0.0978(7) 0.9968(8) 0.8827(9) 0.031(2) Uani 1.00 1 d
C24 C -0.0190(7) 0.9868(7) 0.7982(8) 0.024(2) Uani 1.00 1 d
C25 C 0.0680(7) 1.1943(6) 0.2917(9) 0.026(2) Uani 1.00 1 d
C26 C -0.0051(7) 1.2576(6) 0.2210(8) 0.028(2) Uani 1.00 1 d
C27 C 0.3249(9) 0.2458(7) 0.115(1) 0.036(2) Uani 1.00 1 d
C28 C 0.2845(7) 0.3381(6) 0.0533(9) 0.026(2) Uani 1.00 1 d
C29 C 0.2008(8) 0.3095(8) -0.083(1) 0.030(2) Uani 1.00 1 d
C30 C 0.1711(8) 0.3994(8) -0.1346(9) 0.034(2) Uani 1.00 1 d
C31 C 0.2260(7) 0.5166(8) -0.0449(9) 0.027(2) Uani 1.00 1 d
C32 C 0.3114(5) 0.5438(7) 0.0883(7) 0.018(2) Uani 1.00 1 d
C33 C 0.3751(8) 0.6719(7) 0.1782(9) 0.032(2) Uani 1.00 1 d
C34 C 0.5094(8) 0.7056(8) 0.191(1) 0.037(2) Uani 1.00 1 d
C35 C 0.2582(8) 0.4837(8) 0.441(1) 0.038(2) Uani 1.00 1 d
C36 C 0.3722(8) 0.5719(8) 0.561(1) 0.028(2) Uani 1.00 1 d
C37 C 0.3739(9) 0.6195(8) 0.696(1) 0.033(2) Uani 1.00 1 d
C38 C 0.4797(7) 0.7080(7) 0.8013(9) 0.028(2) Uani 1.00 1 d
C39 C 0.5779(7) 0.7349(7) 0.7548(9) 0.028(2) Uani 1.00 1 d
C40 C 0.5690(6) 0.6822(7) 0.6207(8) 0.020(1) Uani 1.00 1 d
C41 C 0.6751(8) 0.7203(8) 0.565(1) 0.032(2) Uani 1.00 1 d
C42 C 0.6326(8) 0.7625(8) 0.4422(9) 0.037(2) Uani 1.00 1 d
C43 C 0.6913(8) 0.6383(8) 0.254(1) 0.035(2) Uani 1.00 1 d
C44 C 0.6584(8) 0.5170(8) 0.139(1) 0.037(2) Uani 1.00 1 d
C45 C 0.7399(7) 0.5071(8) 0.0508(8) 0.024(2) Uani 1.00 1 d
C46 C 0.8376(9) 0.4597(9) 0.077(1) 0.038(2) Uani 1.00 1 d
C47 C 0.9105(9) 0.454(1) -0.002(1) 0.054(3) Uani 1.00 1 d
C48 C 0.8915(7) 0.4935(7) -0.1154(8) 0.026(2) Uani 1.00 1 d
C49 C 0.7911(9) 0.5458(9) -0.140(1) 0.039(2) Uani 1.00 1 d
C50 C 0.723(1) 0.549(1) -0.058(1) 0.048(3) Uani 1.00 1 d
C51 C 0.6334(7) 0.3564(8) 0.4411(9) 0.030(2) Uani 1.00 1 d
C52 C 0.7014(9) 0.2850(9) 0.510(1) 0.049(3) Uani 1.00 1 d
H1 H 0.3805(9) 1.2817(8) 0.537(1) 0.044(3) Uiso 1.00 1 c
H2 H 0.4085(9) 1.3727(8) 0.701(1) 0.044(3) Uiso 1.00 1 c
H3 H 0.3005(9) 1.3217(8) 0.623(1) 0.044(3) Uiso 1.00 1 c
H4 H 0.5353(9) 1.3109(9) 0.873(1) 0.043(3) Uiso 1.00 1 c
H5 H 0.5820(8) 1.1523(9) 0.9380(9) 0.040(3) Uiso 1.00 1 c
H6 H 0.5051(9) 0.964(1) 0.815(1) 0.044(3) Uiso 1.00 1 c
H7 H 0.3274(7) 0.8624(7) 0.4564(9) 0.030(3) Uiso 1.00 1 c
H8 H 0.3659(7) 0.8203(7) 0.5863(9) 0.030(3) Uiso 1.00 1 c
H9 H 0.1975(7) 0.8819(6) 0.6260(8) 0.030(2) Uiso 1.00 1 c
H10 H 0.1725(7) 0.7549(6) 0.5080(8) 0.030(2) Uiso 1.00 1 c
H11 H 0.4722(7) 1.0192(7) 0.340(1) 0.038(3) Uiso 1.00 1 c
H12 H 0.4941(7) 1.0862(7) 0.236(1) 0.038(3) Uiso 1.00 1 c
H13 H 0.4192(7) 1.1342(7) 0.332(1) 0.038(3) Uiso 1.00 1 c
H14 H 0.4066(8) 0.9487(7) 0.0092(9) 0.038(3) Uiso 1.00 1 c
H15 H 0.2032(8) 0.7994(7) -0.1710(9) 0.046(3) Uiso 1.00 1 c
H16 H 0.0498(7) 0.7354(7) -0.0896(8) 0.027(2) Uiso 1.00 1 c
H17 H -0.0006(6) 0.8867(6) 0.1898(7) 0.020(2) Uiso 1.00 1 c
H18 H -0.0277(6) 0.7558(6) 0.0889(7) 0.020(2) Uiso 1.00 1 c
H19 H 0.0079(6) 0.7226(5) 0.2954(7) 0.022(2) Uiso 1.00 1 c
H20 H 0.1359(6) 0.7286(5) 0.2904(7) 0.022(2) Uiso 1.00 1 c
H21 H -0.0193(6) 0.8280(6) 0.5051(8) 0.030(2) Uiso 1.00 1 c
H22 H -0.0634(6) 0.8940(6) 0.3901(8) 0.029(2) Uiso 1.00 1 c
H23 H 0.0595(8) 1.0989(7) 0.5690(9) 0.036(3) Uiso 1.00 1 c
H24 H 0.1395(8) 1.0509(7) 0.6650(9) 0.036(3) Uiso 1.00 1 c
H25 H -0.151(1) 1.120(1) 0.572(1) 0.078(5) Uiso 1.00 1 c
H26 H -0.2707(9) 1.134(1) 0.721(1) 0.071(5) Uiso 1.00 1 c
H27 H -0.243(1) 1.052(1) 0.901(1) 0.065(4) Uiso 1.00 1 c
H28 H -0.0822(7) 0.9708(8) 0.9726(9) 0.036(2) Uiso 1.00 1 c
H29 H 0.0522(7) 0.9548(7) 0.8093(8) 0.031(2) Uiso 1.00 1 c
H30 H 0.0154(7) 1.3288(6) 0.2536(8) 0.028(2) Uiso 1.00 1 c
H31 H -0.0676(7) 1.2308(6) 0.1706(8) 0.028(2) Uiso 1.00 1 c
H32 H 0.0244(7) 1.2718(6) 0.1526(8) 0.028(2) Uiso 1.00 1 c
H33 H 0.3098(9) 0.2537(7) 0.202(1) 0.042(3) Uiso 1.00 1 c
H34 H 0.4088(9) 0.2559(7) 0.132(1) 0.042(3) Uiso 1.00 1 c
H35 H 0.2818(9) 0.1686(7) 0.047(1) 0.042(3) Uiso 1.00 1 c
H36 H 0.1551(8) 0.2188(8) -0.130(1) 0.034(3) Uiso 1.00 1 c
H37 H 0.1026(8) 0.3861(8) -0.2236(9) 0.043(3) Uiso 1.00 1 c
H38 H 0.1972(7) 0.5853(8) -0.0658(9) 0.031(2) Uiso 1.00 1 c
H39 H 0.3741(8) 0.6817(7) 0.2805(9) 0.038(3) Uiso 1.00 1 c
H40 H 0.3341(8) 0.7277(7) 0.1305(9) 0.038(3) Uiso 1.00 1 c
H41 H 0.5438(8) 0.7806(8) 0.190(1) 0.040(3) Uiso 1.00 1 c
H42 H 0.5218(8) 0.6556(8) 0.086(1) 0.040(3) Uiso 1.00 1 c
H43 H 0.2762(8) 0.4103(8) 0.402(1) 0.039(3) Uiso 1.00 1 c
H44 H 0.1967(8) 0.4701(8) 0.480(1) 0.039(3) Uiso 1.00 1 c
H45 H 0.2312(8) 0.5157(8) 0.368(1) 0.039(3) Uiso 1.00 1 c
H46 H 0.2989(9) 0.5911(8) 0.724(1) 0.042(3) Uiso 1.00 1 c
H47 H 0.4871(7) 0.7555(7) 0.9125(9) 0.030(2) Uiso 1.00 1 c
H48 H 0.6618(7) 0.8249(7) 0.8155(9) 0.038(3) Uiso 1.00 1 c
H49 H 0.6956(8) 0.6502(8) 0.551(1) 0.040(3) Uiso 1.00 1 c
H50 H 0.7356(8) 0.7902(8) 0.646(1) 0.040(3) Uiso 1.00 1 c
H51 H 0.6958(8) 0.8226(8) 0.4444(9) 0.037(3) Uiso 1.00 1 c
H52 H 0.5671(8) 0.7954(8) 0.4524(9) 0.037(3) Uiso 1.00 1 c
H53 H 0.7566(8) 0.6450(8) 0.335(1) 0.038(3) Uiso 1.00 1 c
H54 H 0.7146(8) 0.6961(8) 0.214(1) 0.038(3) Uiso 1.00 1 c
H55 H 0.5779(8) 0.5011(8) 0.077(1) 0.043(3) Uiso 1.00 1 c
H56 H 0.6644(8) 0.4578(8) 0.182(1) 0.043(3) Uiso 1.00 1 c
H57 H 0.8501(9) 0.4246(9) 0.150(1) 0.048(3) Uiso 1.00 1 c
H58 H 0.9703(9) 0.403(1) 0.008(1) 0.077(5) Uiso 1.00 1 c
H59 H 0.9499(7) 0.4805(7) -0.1799(8) 0.032(2) Uiso 1.00 1 c
H60 H 0.7910(9) 0.6182(9) -0.182(1) 0.055(4) Uiso 1.00 1 c
H61 H 0.654(1) 0.585(1) -0.079(1) 0.066(4) Uiso 1.00 1 c
H62 H 0.7681(9) 0.2763(9) 0.479(1) 0.059(4) Uiso 1.00 1 c
H63 H 0.7297(9) 0.3276(9) 0.610(1) 0.059(4) Uiso 1.00 1 c
H64 H 0.6515(9) 0.2081(9) 0.490(1) 0.059(4) Uiso 1.00 1 c

loop_
_atom_site_aniso_label
_atom_site_aniso_U_11
_atom_site_aniso_U_22
_atom_site_aniso_U_33
_atom_site_aniso_U_12
_atom_site_aniso_U_13
_atom_site_aniso_U_23
Cu1 0.0207(4) 0.0199(4) 0.0169(5) 0.0049(3) -0.0003(4) 0.0044(4)
Cu2 0.0255(5) 0.0194(4) 0.0209(5) 0.0026(4) 0.0096(4) 0.0057(4)
Cl1 0.0204(9) 0.036(1) 0.0186(9) 0.0084(7) 0.0023(7) 0.0084(8)
Cl2 0.028(1) 0.038(1) 0.026(1) -0.0021(8) 0.0128(8) 0.0096(9)
O1 0.088(5) 0.083(5) 0.021(3) 0.037(4) 0.033(3) 0.032(3)
O2 0.060(4) 0.037(3) 0.065(5) -0.001(3) 0.021(4) 0.016(3)
O3 0.042(4) 0.061(4) 0.102(7) 0.015(3) 0.034(4) 0.041(4)
O4 0.053(4) 0.043(3) 0.024(3) -0.004(3) -0.013(3) -0.015(3)
O5 0.045(5) 0.118(7) 0.044(5) 0.005(5) 0.010(4) 0.018(5)
O6 0.055(4) 0.034(3) 0.040(4) -0.005(3) 0.006(3) 0.012(2)
O7 0.043(4) 0.101(6) 0.085(6) 0.047(4) 0.043(4) 0.053(5)
O8 0.066(4) 0.057(4) 0.054(4) 0.039(3) 0.024(3) 0.035(4)
N1 0.033(3) 0.017(3) 0.011(3) 0.000(3) 0.006(3) -0.003(2)
N2 0.015(3) 0.031(3) 0.008(3) 0.006(3) -0.005(2) 0.002(3)
N3 0.018(2) 0.018(2) 0.021(3) -0.001(2) -0.005(2) 0.007(2)
N4 0.054(4) 0.021(3) 0.032(4) 0.008(3) 0.023(3) 0.005(3)
N5 0.016(3) 0.027(3) 0.030(4) 0.003(2) 0.011(3) 0.013(3)
N6 0.022(3) 0.013(3) 0.033(4) 0.003(2) 0.010(3) 0.008(3)
N7 0.029(3) 0.031(3) 0.017(3) 0.018(3) 0.016(2) 0.008(2)
N8 0.011(2) 0.028(3) 0.026(3) 0.011(2) -0.003(2) 0.013(3)
C1 0.049(5) 0.030(4) 0.030(4) -0.005(4) -0.011(3) -0.001(3)
C2 0.023(3) 0.039(4) 0.031(4) 0.017(3) 0.005(3) 0.018(3)
C3 0.037(5) 0.041(5) 0.029(5) -0.001(4) -0.004(4) -0.013(4)
C4 0.026(4) 0.052(6) 0.024(4) 0.006(4) -0.012(3) -0.011(4)
C5 0.048(5) 0.038(5) 0.023(4) 0.016(4) 0.010(3) 0.019(4)
C6 0.040(4) 0.028(4) 0.044(5) 0.027(3) 0.022(4) 0.018(4)
C7 0.019(3) 0.026(4) 0.030(4) 0.004(3) -0.000(3) 0.020(3)
C8 0.035(4) 0.014(3) 0.025(4) 0.007(3) 0.013(3) 0.008(3)
C9 0.023(3) 0.029(4) 0.042(5) 0.013(3) 0.016(3) 0.015(3)
C10 0.031(3) 0.016(3) 0.015(3) 0.011(3) 0.008(2) -0.000(2)
C11 0.043(4) 0.026(4) 0.026(4) 0.015(3) 0.025(4) 0.005(3)
C12 0.064(5) 0.029(4) 0.022(4) 0.025(4) 0.030(4) 0.010(3)
C13 0.037(4) 0.017(3) 0.014(3) 0.009(3) 0.002(3) -0.005(3)
C14 0.030(4) 0.021(3) 0.019(3) 0.003(3) -0.003(3) 0.011(3)
C15 0.013(3) 0.023(3) 0.014(3) 0.006(2) -0.004(2) -0.007(2)
C16 0.018(3) 0.012(3) 0.025(3) -0.004(2) 0.014(2) 0.013(2)
C17 0.026(3) 0.022(3) 0.026(4) -0.007(3) 0.017(3) 0.005(3)
C18 0.039(5) 0.022(4) 0.029(4) -0.004(3) 0.012(3) 0.004(3)
C19 0.033(4) 0.021(4) 0.039(5) -0.002(3) 0.015(4) -0.005(3)
C20 0.069(7) 0.077(8) 0.048(6) 0.043(6) 0.028(5) 0.048(6)
C21 0.057(5) 0.088(7) 0.033(5) 0.061(5) 0.018(4) 0.032(5)
C22 0.052(5) 0.078(7) 0.033(5) 0.018(5) 0.031(4) 0.012(5)
C23 0.027(3) 0.039(4) 0.022(3) 0.004(3) 0.012(3) 0.006(3)
C24 0.020(3) 0.035(4) 0.022(3) 0.008(3) 0.010(2) 0.015(3)
C25 0.035(4) 0.007(2) 0.033(4) 0.001(2) 0.016(3) 0.001(3)
C26 0.024(4) 0.017(3) 0.029(4) 0.004(3) -0.006(3) 0.001(3)
C27 0.053(5) 0.014(3) 0.038(4) 0.011(3) 0.006(4) 0.009(3)
C28 0.029(3) 0.009(3) 0.027(4) -0.009(2) 0.012(3) -0.007(2)
C29 0.032(4) 0.026(4) 0.027(4) 0.007(3) 0.001(3) 0.009(3)
C30 0.037(5) 0.045(5) 0.026(4) 0.017(4) 0.007(4) 0.021(4)
C31 0.016(3) 0.035(4) 0.027(4) 0.010(3) 0.005(3) 0.007(3)
C32 0.012(3) 0.029(4) 0.006(3) -0.003(2) 0.000(2) 0.004(3)
C33 0.048(4) 0.020(3) 0.027(4) 0.015(3) 0.015(3) -0.000(3)
C34 0.032(4) 0.039(5) 0.029(4) -0.008(3) -0.002(3) 0.019(4)
C35 0.030(4) 0.036(5) 0.031(4) -0.016(3) 0.007(3) 0.002(3)
C36 0.028(3) 0.030(4) 0.036(5) 0.008(3) 0.014(3) 0.021(3)
C37 0.037(4) 0.032(4) 0.037(5) 0.006(3) 0.014(4) 0.021(4)
C38 0.027(4) 0.026(4) 0.021(4) 0.002(3) -0.000(3) 0.007(3)
C39 0.031(4) 0.035(4) 0.028(4) 0.012(3) 0.013(3) 0.019(3)
C40 0.022(3) 0.021(3) 0.018(3) 0.009(2) 0.012(2) 0.000(2)
C41 0.029(3) 0.037(4) 0.033(4) 0.003(3) 0.016(3) 0.017(4)
C42 0.036(4) 0.031(4) 0.024(4) 0.009(3) 0.003(3) -0.010(3)
C43 0.029(4) 0.039(5) 0.028(5) 0.012(4) 0.008(3) 0.001(4)
C44 0.036(4) 0.037(5) 0.035(5) 0.005(4) 0.025(4) -0.002(4)
C45 0.027(4) 0.033(4) 0.009(3) 0.004(3) 0.004(3) 0.006(3)
C46 0.040(5) 0.054(5) 0.025(5) 0.022(4) 0.015(4) 0.012(4)
C47 0.046(5) 0.073(7) 0.074(8) 0.028(5) 0.043(5) 0.041(6)
C48 0.024(3) 0.027(3) 0.028(4) 0.011(3) 0.007(3) 0.009(3)
C49 0.047(5) 0.051(5) 0.039(4) 0.026(4) 0.022(4) 0.032(4)
C50 0.051(5) 0.054(5) 0.061(6) 0.029(4) 0.029(5) 0.033(5)
C51 0.020(3) 0.037(4) 0.024(4) 0.004(3) -0.002(3) 0.010(3)
C52 0.040(5) 0.051(6) 0.056(7) 0.012(5) -0.000(5) 0.032(5)

loop_
_atom_type_symbol
_atom_type_description
_atom_type_scat_dispersion_real
_atom_type_scat_dispersion_imag
_atom_type_scat_source
C C 0.006 0.003
;
International Tables for Crystallography
(1992, Vol. C, Tables 4.2.6.8 and 6.1.1.4)
;
H H 0.000 0.000
;
International Tables for Crystallography
(1992, Vol. C, Table 6.1.1.4)
;
N N 0.011 0.006
;
International Tables for Crystallography
(1992, Vol. C, Tables 4.2.6.8 and 6.1.1.4)
;
O O 0.017 0.010
;
International Tables for Crystallography
(1992, Vol. C, Tables 4.2.6.8 and 6.1.1.4)
;
Cl Cl 0.174 0.200
;
International Tables for Crystallography
(1992, Vol. C, Tables 4.2.6.8 and 6.1.1.4)
;
Cu Cu 0.284 1.430
;
International Tables for Crystallography
(1992, Vol. C, Tables 4.2.6.8 and 6.1.1.4)
;

loop_
_geom_angle_atom_site_label_1
_geom_angle_atom_site_label_2
_geom_angle_atom_site_label_3
_geom_angle
_geom_angle_publ_flag
N1 Cu1 N2 98.3(3) yes
N1 Cu1 N3 96.3(2) yes
N2 Cu1 N3 122.0(3) yes
N1 Cu1 N4 113.7(3) yes
N2 Cu1 N4 122.4(3) yes
N3 Cu1 N4 101.4(3) yes
N5 Cu2 N6 98.3(3) yes
N5 Cu2 N7 96.9(3) yes
N6 Cu2 N7 123.3(3) yes
N5 Cu2 N8 114.3(3) yes
N6 Cu2 N8 124.8(3) yes
N7 Cu2 N8 96.6(3) yes
O1 Cl1 O2 108.2(5) yes
O1 Cl1 O3 111.6(6) yes
O2 Cl1 O3 105.8(5) yes
O1 Cl1 O4 108.6(5) yes
O2 Cl1 O4 109.4(5) yes
O3 Cl1 O4 113.1(5) yes
O5 Cl2 O6 109.8(5) yes
O5 Cl2 O7 109.8(6) yes
O6 Cl2 O7 110.7(5) yes
O5 Cl2 O8 103.0(6) yes
O6 Cl2 O8 110.0(4) yes
O7 Cl2 O8 113.3(5) yes
Cu1 N1 C8 108.0(5) yes
Cu1 N1 C16 106.6(4) yes
C8 N1 C16 109.3(6) yes
Cu1 N1 C17 112.1(5) yes
C8 N1 C17 111.5(6) yes
C16 N1 C17 109.2(6) yes
Cu1 N2 C2 125.4(5) yes
Cu1 N2 C6 115.8(6) yes
C2 N2 C6 117.9(7) yes
Cu1 N3 C10 123.9(5) yes
Cu1 N3 C14 117.5(5) yes
C10 N3 C14 117.7(7) yes
Cu1 N4 C25 168.4(7) yes
Cu2 N5 C34 111.7(5) yes
Cu2 N5 C42 107.5(5) yes
C34 N5 C42 106.4(6) yes
Cu2 N5 C43 114.9(5) yes
C34 N5 C43 107.6(7) yes
C42 N5 C43 108.4(6) yes
Cu2 N6 C28 124.0(6) yes
Cu2 N6 C32 117.5(5) yes
C28 N6 C32 118.4(7) yes
Cu2 N7 C36 122.1(6) yes
Cu2 N7 C40 117.5(5) yes
C36 N7 C40 119.7(7) yes
Cu2 N8 C51 170.3(7) yes
C2 C1 H1 110.3(6) no
C2 C1 H2 114.5(5) no
H1 C1 H2 125.116 no
C2 C1 H3 123.3(6) no
H1 C1 H3 101.646(9) no
H2 C1 H3 78.917(6) no
N2 C2 C1 120.0(7) yes
N2 C2 C3 122.2(8) yes
C1 C2 C3 117.7(8) yes
C2 C3 C4 120.1(8) yes
C2 C3 H4 120.3(6) no
C4 C3 H4 119.6(5) no
C3 C4 C5 119.4(8) yes
C3 C4 H5 126.8(5) no
C5 C4 H5 113.6(5) no
C4 C5 C6 117.5(8) yes
C4 C5 H6 117.8(5) no
C6 C5 H6 124.1(5) no
N2 C6 C5 122.8(8) yes
N2 C6 C7 116.1(7) yes
C5 C6 C7 121.1(7) yes
C6 C7 C8 111.1(7) yes
C6 C7 H7 109.9(5) no
C8 C7 H7 108.3(4) no
C6 C7 H8 108.6(4) no
C8 C7 H8 109.4(4) no
H7 C7 H8 109.463(4) no
N1 C8 C7 113.9(6) yes
N1 C8 H9 110.5(4) no
C7 C8 H9 104.3(4) no
N1 C8 H10 106.1(4) no
C7 C8 H10 102.7(4) no
H9 C8 H10 119.489(6) no
C10 C9 H11 107.1(5) no
C10 C9 H12 111.2(5) no
H11 C9 H12 106.621(6) no
C10 C9 H13 114.0(4) no
H11 C9 H13 118.288(9) no
H12 C9 H13 99.188 no
N3 C10 C9 117.6(7) yes
N3 C10 C11 123.0(7) yes
C9 C10 C11 119.3(7) yes
C10 C11 C12 119.1(7) yes
C10 C11 H14 118.0(5) no
C12 C11 H14 122.9(5) no
C11 C12 C13 122.0(7) yes
C11 C12 H15 131.5(5) no
C13 C12 H15 106.5(5) no
C12 C13 C14 118.4(7) yes
C12 C13 H16 128.5(5) no
C14 C13 H16 113.0(5) no
N3 C14 C13 119.7(7) yes
N3 C14 C15 117.8(7) yes
C13 C14 C15 122.5(7) yes
C14 C15 C16 112.6(6) yes
C14 C15 H17 108.8(5) no
C16 C15 H17 108.5(4) no
C14 C15 H18 108.5(4) no
C16 C15 H18 108.9(3) no
H17 C15 H18 109.458(6) no
N1 C16 C15 114.6(6) yes
N1 C16 H19 109.9(3) no
C15 C16 H19 110.7(3) no
N1 C16 H20 110.6(4) no
C15 C16 H20 110.7(4) no
H19 C16 H20 99.318(9) no
N1 C17 C18 111.3(6) yes
N1 C17 H21 100.5(4) no
C18 C17 H21 114.9(4) no
N1 C17 H22 111.6(4) no
C18 C17 H22 115.3(5) no
H21 C17 H22 102.042(7) no
C17 C18 C19 112.1(6) yes
C17 C18 H23 114.7(4) no
C19 C18 H23 112.6(5) no
C17 C18 H24 112.2(5) no
C19 C18 H24 112.5(5) no
H23 C18 H24 91.176(9) no
C18 C19 C20 119.8(9) yes
C18 C19 C24 119.8(8) yes
C20 C19 C24 120.4(8) yes
C19 C20 C21 120.4(9) yes
C19 C20 H25 122.7(6) no
C21 C20 H25 116.8(6) no
C20 C21 C22 116.2(8) yes
C20 C21 H26 118.6(6) no
C22 C21 H26 124.1(6) no
C21 C22 C23 124.6(9) yes
C21 C22 H27 111.4(6) no
C23 C22 H27 124.0(6) no
C22 C23 C24 119.4(9) yes
C22 C23 H28 118.7(6) no
C24 C23 H28 121.8(5) no
C19 C24 C23 118.9(8) yes
C19 C24 H29 111.4(5) no
C23 C24 H29 129.6(5) no
N4 C25 C26 177.2(8) yes
C25 C26 H30 117.2(4) no
C25 C26 H31 124.6(4) no
H30 C26 H31 116.057(6) no
C25 C26 H32 108.2(5) no
H30 C26 H32 81.422(4) no
H31 C26 H32 93.767(9) no
C28 C27 H33 111.5(5) no
C28 C27 H34 108.8(5) no
H33 C27 H34 109.470(9) no
C28 C27 H35 108.1(4) no
H33 C27 H35 109.473(5) no
H34 C27 H35 109.476(5) no
N6 C28 C27 115.8(7) yes
N6 C28 C29 120.2(8) yes
C27 C28 C29 123.8(7) yes
C28 C29 C30 120.6(8) yes
C28 C29 H36 113.4(5) no
C30 C29 H36 125.2(5) no
C29 C30 C31 117.4(8) yes
C29 C30 H37 124.7(5) no
C31 C30 H37 117.0(5) no
C30 C31 C32 121.4(8) yes
C30 C31 H38 121.9(5) no
C32 C31 H38 116.1(5) no
N6 C32 C31 121.8(7) yes
N6 C32 C33 118.4(7) yes
C31 C32 C33 119.8(7) yes
C32 C33 C34 113.2(6) yes
C32 C33 H39 106.2(4) no
C34 C33 H39 106.6(5) no
C32 C33 H40 109.1(4) no
C34 C33 H40 106.1(5) no
H39 C33 H40 115.771(3) no
N5 C34 C33 110.9(7) yes
N5 C34 H41 116.6(4) no
C33 C34 H41 119.9(5) no
N5 C34 H42 102.9(5) no
C33 C34 H42 110.5(5) no
H41 C34 H42 92.805(3) no
C36 C35 H43 109.2(5) no
C36 C35 H44 108.6(5) no
H43 C35 H44 109.475(9) no
C36 C35 H45 110.6(5) no
H43 C35 H45 109.475(4) no
H44 C35 H45 109.468(8) no
N7 C36 C35 116.8(8) yes
N7 C36 C37 121.3(8) yes
C35 C36 C37 121.9(8) yes
C36 C37 C38 119.5(8) yes
C36 C37 H46 120.1(5) no
C38 C37 H46 120.4(5) no
C37 C38 C39 116.0(8) yes
C37 C38 H47 124.3(5) no
C39 C38 H47 119.7(5) no
C38 C39 C40 120.4(7) yes
C38 C39 H48 124.9(5) no
C40 C39 H48 112.0(5) no
N7 C40 C39 123.1(7) yes
N7 C40 C41 116.3(6) yes
C39 C40 C41 120.4(7) yes
C40 C41 C42 111.7(7) yes
C40 C41 H49 95.4(4) no
C42 C41 H49 119.9(5) no
C40 C41 H50 106.4(4) no
C42 C41 H50 106.9(5) no
H49 C41 H50 115.369(4) no
N5 C42 C41 112.4(7) yes
N5 C42 H51 110.1(4) no
C41 C42 H51 109.8(5) no
N5 C42 H52 107.4(4) no
C41 C42 H52 107.5(5) no
H51 C42 H52 109.464(9) no
N5 C43 C44 111.1(7) yes
N5 C43 H53 109.5(5) no
C44 C43 H53 111.0(6) no
N5 C43 H54 109.2(5) no
C44 C43 H54 106.7(6) no
H53 C43 H54 109.463(7) no
C43 C44 C45 113.6(8) yes
C43 C44 H55 108.9(5) no
C45 C44 H55 108.9(5) no
C43 C44 H56 109.0(6) no
C45 C44 H56 106.9(6) no
H55 C44 H56 109.456(5) no
C44 C45 C46 123.7(8) yes
C44 C45 C50 120.8(9) yes
C46 C45 C50 115.4(8) yes
C45 C46 C47 122.0(10) yes
C45 C46 H57 118.2(5) no
C47 C46 H57 119.6(7) no
C46 C47 C48 122.7(10) yes
C46 C47 H58 118.6(7) no
C48 C47 H58 117.2(6) no
C47 C48 C49 114.7(8) yes
C47 C48 H59 118.8(5) no
C49 C48 H59 126.4(5) no
C48 C49 C50 120.1(9) yes
C48 C49 H60 122.1(5) no
C50 C49 H60 111.4(6) no
C45 C50 C49 124.9(10) yes
C45 C50 H61 117.4(6) no
C49 C50 H61 117.7(6) no
N8 C51 C52 175.0(9) yes
C51 C52 H62 110.3(6) no
C51 C52 H63 106.8(6) no
H62 C52 H63 109.476(9) no
C51 C52 H64 111.3(5) no
H62 C52 H64 109.474 no
H63 C52 H64 109.470(9) no

loop_
_geom_bond_atom_site_label_1
_geom_bond_atom_site_label_2
_geom_bond_distance
_geom_bond_publ_flag
Cu1 N1 2.216(7) yes
Cu1 N2 2.054(6) yes
Cu1 N3 2.009(7) yes
Cu1 N4 1.930(8) yes
Cu2 N5 2.152(6) yes
Cu2 N6 1.996(7) yes
Cu2 N7 2.133(6) yes
Cu2 N8 2.005(6) yes
Cl1 O1 1.438(6) yes
Cl1 O2 1.445(8) yes
Cl1 O3 1.418(7) yes
Cl1 O4 1.442(6) yes
Cl2 O5 1.400(9) yes
Cl2 O6 1.399(7) yes
Cl2 O7 1.417(7) yes
Cl2 O8 1.446(7) yes
N1 C8 1.47(1) yes
N1 C16 1.457(9) yes
N1 C17 1.492(9) yes
N2 C2 1.292(11) yes
N2 C6 1.38(1) yes
N3 C10 1.34(1) yes
N3 C14 1.385(9) yes
N4 C25 1.219(12) yes
N5 C34 1.520(11) yes
N5 C42 1.53(1) yes
N5 C43 1.49(1) yes
N6 C28 1.404(9) yes
N6 C32 1.34(1) yes
N7 C36 1.37(1) yes
N7 C40 1.32(1) yes
N8 C51 1.072(11) yes
C1 C2 1.487(13) yes
C1 H1 0.9232(1) no
C1 H2 0.93506(8) no
C1 H3 1.04036(9) no
C2 C3 1.408(12) yes
C3 C4 1.344(14) yes
C3 H4 0.94997(9) no
C4 C5 1.386(14) yes
C4 H5 0.79959(8) no
C5 C6 1.386(12) yes
C5 H6 0.96616(8) no
C6 C7 1.509(12) yes
C7 C8 1.524(11) yes
C7 H7 0.9500(1) no
C7 H8 0.95007(7) no
C8 H9 0.84841(8) no
C8 H10 0.98868(11) no
C9 C10 1.449(11) yes
C9 H11 0.89612(6) no
C9 H12 1.06126(7) no
C9 H13 1.00113(9) no
C10 C11 1.43(1) yes
C11 C12 1.298(13) yes
C11 H14 1.12733(9) no
C12 C13 1.382(12) yes
C12 H15 1.04726(11) no
C13 C14 1.449(12) yes
C13 H16 1.03097(9) no
C14 C15 1.434(11) yes
C15 C16 1.56(1) yes
C15 H17 0.95003(8) no
C15 H18 0.94997(8) no
C16 H19 0.92371(7) no
C16 H20 1.08720(8) no
C17 C18 1.55(1) yes
C17 H21 1.08463(9) no
C17 H22 1.0137(1) no
C18 C19 1.528(13) yes
C18 H23 1.00479(9) no
C18 H24 1.08029(11) no
C19 C20 1.370(14) yes
C19 C24 1.406(13) yes
C20 C21 1.435(14) yes
C20 H25 1.06464(9) no
C21 C22 1.428(15) yes
C21 H26 0.94988(7) no
C22 C23 1.284(15) yes
C22 H27 0.97406(8) no
C23 C24 1.450(11) yes
C23 H28 1.0454(1) no
C24 H29 0.98190(7) no
C25 C26 1.437(11) yes
C26 H30 0.79575(8) no
C26 H31 0.73878(7) no
C26 H32 0.91974(8) no
C27 C28 1.515(12) yes
C27 H33 0.95000(9) no
C27 H34 0.94994(9) no
C27 H35 0.95001(8) no
C28 C29 1.394(12) yes
C29 C30 1.395(11) yes
C29 H36 1.0453(1) no
C30 C31 1.383(13) yes
C30 H37 1.0014(1) no
C31 C32 1.38(1) yes
C31 H38 1.00259(9) no
C32 C33 1.50(1) yes
C33 C34 1.550(12) yes
C33 H39 1.03767(11) no
C33 H40 1.04916(7) no
C34 H41 0.93659(9) no
C34 H42 1.1484(1) no
C35 C36 1.545(12) yes
C35 H43 0.95002(8) no
C35 H44 0.95004(7) no
C35 H45 0.95003(8) no
C36 C37 1.342(13) yes
C37 C38 1.439(12) yes
C37 H46 1.05487(8) no
C38 C39 1.414(12) yes
C38 H47 1.10445(11) no
C39 C40 1.321(11) yes
C39 H48 1.2221(1) no
C40 C41 1.59(1) yes
C41 C42 1.495(14) yes
C41 H49 0.90223(9) no
C41 H50 1.00082(8) no
C42 H51 0.95005(7) no
C42 H52 0.94999(7) no
C43 C44 1.514(12) yes
C43 H53 0.9500(1) no
C43 H54 0.94996(7) no
C44 C45 1.503(11) yes
C44 H55 0.9500(1) no
C44 H56 0.95002(8) no
C45 C46 1.376(13) yes
C45 C50 1.347(13) yes
C46 C47 1.357(13) yes
C46 H57 0.94991(8) no
C47 C48 1.359(13) yes
C47 H58 1.02598(7) no
C48 C49 1.439(11) yes
C48 H59 1.09323(9) no
C49 C50 1.325(14) yes
C49 H60 1.08476(9) no
C50 H61 0.99105(7) no
C51 C52 1.475(12) yes
C52 H62 0.95008(8) no
C52 H63 0.9500(1) no
C52 H64 0.94997(9) no

loop_
_geom_contact_atom_site_label_1
_geom_contact_atom_site_label_2
_geom_contact_site_symmetry_2
_geom_contact_distance
_geom_contact_publ_flag
Cu1 N1 . 2.216(7) yes
Cu1 N2 . 2.054(6) yes
Cu1 N3 . 2.009(7) yes
Cu1 N4 . 1.930(8) yes
Cu1 C1 . 3.261(9) yes
Cu1 C2 . 2.994(8) yes
Cu1 C6 . 2.928(9) yes
Cu1 C7 . 2.981(7) yes
Cu1 C8 . 3.015(7) yes
Cu1 C9 . 3.170(8) yes
Cu1 C10 . 2.971(7) yes
Cu1 C14 . 2.919(8) yes
Cu1 C15 . 3.042(7) yes
Cu1 C16 . 2.980(5) yes
Cu1 C17 . 3.103(6) yes
Cu1 C18 . 3.257(9) yes
Cu1 C25 . 3.134(9) yes
Cu1 H1 . 2.998(9) no
Cu1 H3 . 3.38(1) no
Cu1 H7 . 2.685(8) no
Cu1 H9 . 3.321(7) no
Cu1 H11 . 3.300(8) no
Cu1 H13 . 2.908(8) no
Cu1 H17 . 2.841(7) no
Cu1 H20 . 3.395(6) no
Cu1 H22 . 3.454(6) no
Cu1 H23 . 2.939(9) no
Cu1 H24 . 3.044(8) no
Cu2 N5 . 2.152(6) yes
Cu2 N6 . 1.996(7) yes
Cu2 N7 . 2.133(6) yes
Cu2 N8 . 2.005(6) yes
Cu2 C27 . 3.195(9) yes
Cu2 C28 . 3.015(7) yes
Cu2 C32 . 2.873(7) yes
Cu2 C33 . 3.010(9) yes
Cu2 C34 . 3.059(9) yes
Cu2 C35 . 3.25(1) yes
Cu2 C36 . 3.085(9) yes
Cu2 C40 . 2.984(7) yes
Cu2 C41 . 3.072(9) yes
Cu2 C42 . 2.993(9) yes
Cu2 C43 . 3.091(9) yes
Cu2 C44 . 3.219(8) yes
Cu2 C51 . 3.067(9) yes
Cu2 H33 . 3.108(8) no
Cu2 H34 . 2.962(8) no
Cu2 H39 . 2.682(8) no
Cu2 H42 . 3.484(9) no
Cu2 H43 . 2.983(9) no
Cu2 H45 . 3.16(1) no
Cu2 H49 . 2.834(9) no
Cu2 H52 . 3.198(8) no
Cu2 H53 . 3.377(9) no
Cu2 H55 . 3.049(8) no
Cu2 H56 . 2.994(8) no
Cl1 O1 . 1.438(6) yes
Cl1 O2 . 1.445(8) yes
Cl1 O3 . 1.418(7) yes
Cl1 O4 . 1.442(6) yes
Cl1 H5 1_454 3.60(1) no
Cl1 H12 1_455 3.102(8) no
Cl1 H14 1_455 3.494(9) no
Cl1 H27 1_554 3.22(1) no
Cl1 H31 . 3.434(8) no
Cl1 H41 1_455 3.231(9) no
Cl1 H62 1_465 3.597(12) no
Cl2 O5 . 1.400(9) yes
Cl2 O6 . 1.399(7) yes
Cl2 O7 . 1.417(7) yes
Cl2 O8 . 1.446(7) yes
Cl2 H10 1_655 3.452(7) no
Cl2 H30 1_645 3.522(8) no
Cl2 H37 1_656 3.445(8) no
Cl2 H44 1_655 3.00(1) no
Cl2 H46 1_655 3.56(1) no
Cl2 H59 1_556 3.131(8) no
Cl2 H62 . 3.422(11) no
O1 O2 . 2.336(11) yes
O1 O3 . 2.362(11) yes
O1 O4 . 2.34(1) yes
O1 C9 1_455 3.429(11) yes
O1 C20 . 3.333(14) yes
O1 C34 1_455 3.545(13) yes
O1 C42 1_455 3.550(12) yes
O1 C52 1_465 3.562(14) yes
O1 H11 1_455 2.972(11) no
O1 H12 1_455 2.939(11) no
O1 H22 . 3.168(12) no
O1 H25 . 2.621(15) no
O1 H41 1_455 2.690(13) no
O1 H51 1_455 2.819(12) no
O1 H52 1_455 3.592(12) no
O1 H54 1_455 3.474(13) no
O1 H62 1_465 3.212(14) no
O1 H64 1_465 3.024(14) no
O2 O3 . 2.283(12) yes
O2 O4 . 2.357(9) yes
O2 C4 1_454 3.563(13) yes
O2 C26 . 3.307(11) yes
O2 C52 1_465 3.364(16) yes
O2 H5 1_454 2.787(13) no
O2 H12 1_455 2.828(11) no
O2 H27 1_554 3.095(13) no
O2 H31 . 2.746(11) no
O2 H62 1_465 2.819(15) no
O2 H64 1_465 3.315(16) no
O3 O4 . 2.385(11) yes
O3 N4 . 3.411(11) yes
O3 C15 . 3.480(11) yes
O3 C22 1_554 3.424(14) yes
O3 C23 1_554 3.279(13) yes
O3 C25 . 3.094(11) yes
O3 C26 . 3.25(1) yes
O3 H17 . 2.601(11) no
O3 H22 . 3.029(13) no
O3 H27 1_554 2.927(15) no
O3 H28 1_554 2.475(12) no
O3 H31 . 2.878(11) no
O3 H48 1_454 3.430(13) no
O4 C5 1_454 3.500(12) yes
O4 C11 1_455 3.372(11) yes
O4 C34 1_455 3.559(12) yes
O4 C38 1_454 3.03(1) yes
O4 C39 1_454 3.25(1) yes
O4 H5 1_454 3.309(14) no
O4 H6 1_454 2.702(12) no
O4 H12 1_455 3.039(11) no
O4 H14 1_455 2.445(12) no
O4 H27 1_554 3.158(13) no
O4 H41 1_455 2.697(13) no
O4 H42 1_455 3.431(12) no
O4 H47 1_454 2.23(1) no
O4 H48 1_454 2.770(11) no
O5 O6 . 2.290(12) yes
O5 O7 . 2.304(12) yes
O5 O8 . 2.228(12) yes
O5 C12 1_656 3.198(12) yes
O5 C13 1_656 3.242(11) yes
O5 C31 1_656 3.520(14) yes
O5 C37 1_655 3.350(13) yes
O5 H10 1_655 3.038(13) no
O5 H15 1_656 2.396(13) no
O5 H16 1_656 2.755(11) no
O5 H37 1_656 3.153(14) no
O5 H38 1_656 2.806(14) no
O5 H44 1_655 2.915(13) no
O5 H46 1_655 2.495(13) no
O5 H59 1_556 3.053(13) no
O6 O7 . 2.316(11) yes
O6 O8 . 2.331(9) yes
O6 C16 1_655 3.520(8) yes
O6 C26 1_645 3.595(9) yes
O6 C35 1_655 3.410(12) yes
O6 C46 . 3.330(12) yes
O6 H10 1_655 2.766(9) no
O6 H19 1_655 2.803(8) no
O6 H20 1_655 3.404(8) no
O6 H21 1_655 3.24(1) no
O6 H30 1_645 2.89(1) no
O6 H44 1_655 2.776(13) no
O6 H45 1_655 3.184(12) no
O6 H53 . 3.183(12) no
O6 H57 . 2.719(11) no
O7 O8 . 2.391(11) yes
O7 N8 . 3.49(1) yes
O7 C41 . 3.353(13) yes
O7 C48 1_556 3.453(12) yes
O7 C49 1_556 3.402(12) yes
O7 C51 . 3.151(12) yes
O7 C52 . 3.381(14) yes
O7 H16 1_656 3.343(13) no
O7 H49 . 2.587(12) no
O7 H50 . 3.513(13) no
O7 H53 . 3.087(13) no
O7 H59 1_556 2.885(12) no
O7 H60 1_556 2.909(12) no
O7 H62 . 3.189(14) no
O7 H63 . 3.203(14) no
O8 C25 1_645 3.583(11) yes
O8 C26 1_645 3.360(11) yes
O8 C30 1_656 3.494(11) yes
O8 C52 . 3.425(13) yes
O8 H30 1_645 3.010(12) no
O8 H37 1_656 2.55(1) no
O8 H44 1_655 2.760(12) no
O8 H59 1_556 2.947(11) no
O8 H62 . 2.679(13) no
O8 H63 . 3.434(13) no
N1 N2 . 3.231(9) yes
N1 N3 . 3.150(9) yes
N1 N4 . 3.48(1) yes
N1 C6 . 3.255(11) yes
N1 C7 . 2.51(1) yes
N1 C8 . 1.47(1) yes
N1 C14 . 3.271(11) yes
N1 C15 . 2.54(1) yes
N1 C16 . 1.457(9) yes
N1 C17 . 1.492(9) yes
N1 C18 . 2.511(11) yes
N1 H7 . 2.55(1) no
N1 H8 . 3.27(1) no
N1 H9 . 1.94(1) no
N1 H10 . 1.99(1) no
N1 H17 . 2.58(1) no
N1 H18 . 3.28(1) no
N1 H19 . 1.973(9) no
N1 H20 . 2.102(9) no
N1 H21 . 1.998(9) no
N1 H22 . 2.09(1) no
N1 H23 . 2.902(11) no
N1 H24 . 2.59(1) no
N2 N3 . 3.554(9) yes
N2 N4 . 3.49(1) yes
N2 C1 . 2.408(12) yes
N2 C2 . 1.292(11) yes
N2 C3 . 2.364(11) yes
N2 C4 . 2.772(11) yes
N2 C5 . 2.424(11) yes
N2 C6 . 1.38(1) yes
N2 C7 . 2.449(11) yes
N2 C8 . 3.09(1) yes
N2 C9 . 3.512(11) yes
N2 H1 . 2.569(12) no
N2 H2 . 3.193(12) no
N2 H3 . 2.977(13) no
N2 H4 . 3.208(11) no
N2 H5 . 3.566(11) no
N2 H6 . 3.309(11) no
N2 H7 . 2.606(11) no
N2 H8 . 3.218(11) no
N2 H9 . 3.06(1) no
N2 H11 . 3.254(11) no
N2 H13 . 3.179(11) no
N2 H23 . 3.565(12) no
N2 H24 . 2.929(12) no
N3 N4 . 3.05(1) yes
N3 C9 . 2.39(1) yes
N3 C10 . 1.34(1) yes
N3 C11 . 2.44(1) yes
N3 C12 . 2.79(1) yes
N3 C13 . 2.45(1) yes
N3 C14 . 1.385(9) yes
N3 C15 . 2.414(9) yes
N3 C16 . 2.943(8) yes
N3 H7 . 2.87(1) no
N3 H11 . 2.67(1) no
N3 H12 . 3.27(1) no
N3 H13 . 2.68(1) no
N3 H14 . 3.42(1) no
N3 H16 . 3.33(1) no
N3 H17 . 2.669(9) no
N3 H18 . 3.191(9) no
N3 H20 . 2.986(8) no
N3 H40 . 3.02(1) no
N4 C1 . 3.384(12) yes
N4 C15 . 3.58(1) yes
N4 C18 . 3.495(11) yes
N4 C25 . 1.219(12) yes
N4 C26 . 2.655(11) yes
N4 H1 . 3.030(12) no
N4 H3 . 2.996(12) no
N4 H13 . 3.574(11) no
N4 H17 . 2.91(1) no
N4 H22 . 3.598(9) no
N4 H23 . 2.726(11) no
N4 H30 . 3.110(11) no
N4 H31 . 3.123(12) no
N4 H32 . 3.080(12) no
N4 H33 1_565 3.366(12) no
N4 H43 1_565 3.311(11) no
N5 N6 . 3.140(8) yes
N5 N7 . 3.207(8) yes
N5 N8 . 3.494(9) yes
N5 C32 . 3.210(9) yes
N5 C33 . 2.529(11) yes
N5 C34 . 1.520(11) yes
N5 C40 . 3.35(1) yes
N5 C41 . 2.514(12) yes
N5 C42 . 1.53(1) yes
N5 C43 . 1.49(1) yes
N5 C44 . 2.48(1) yes
N5 H39 . 2.55(1) no
N5 H40 . 3.382(11) no
N5 H41 . 2.112(11) no
N5 H42 . 2.099(11) no
N5 H49 . 2.634(12) no
N5 H50 . 3.314(12) no
N5 H51 . 2.06(1) no
N5 H52 . 2.03(1) no
N5 H53 . 2.016(11) no
N5 H54 . 2.013(11) no
N5 H55 . 2.505(11) no
N5 H56 . 2.828(11) no
N6 N8 . 3.545(9) yes
N6 C27 . 2.47(1) yes
N6 C28 . 1.404(9) yes
N6 C29 . 2.426(11) yes
N6 C30 . 2.811(12) yes
N6 C31 . 2.382(11) yes
N6 C32 . 1.34(1) yes
N6 C33 . 2.44(1) yes
N6 C34 . 3.11(1) yes
N6 C35 . 3.520(12) yes
N6 H33 . 2.73(1) no
N6 H34 . 2.67(1) no
N6 H35 . 3.25(1) no
N6 H36 . 3.321(11) no
N6 H38 . 3.247(11) no
N6 H39 . 2.59(1) no
N6 H40 . 3.30(1) no
N6 H42 . 3.20(1) no
N6 H43 . 3.239(12) no
N6 H45 . 3.023(12) no
N6 H55 . 3.03(1) no
N7 N8 . 3.092(9) yes
N7 C35 . 2.482(11) yes
N7 C36 . 1.37(1) yes
N7 C37 . 2.361(11) yes
N7 C38 . 2.761(11) yes
N7 C39 . 2.324(11) yes
N7 C40 . 1.32(1) yes
N7 C41 . 2.48(1) yes
N7 C42 . 2.967(12) yes
N7 H8 . 3.06(1) no
N7 H39 . 2.946(11) no
N7 H43 . 2.715(11) no
N7 H44 . 3.251(11) no
N7 H45 . 2.720(12) no
N7 H46 . 3.315(11) no
N7 H48 . 3.340(11) no
N7 H49 . 2.58(1) no
N7 H50 . 3.256(11) no
N7 H52 . 2.801(12) no
N8 C27 . 3.326(11) yes
N8 C40 . 3.587(9) yes
N8 C41 . 3.585(12) yes
N8 C44 . 3.546(12) yes
N8 C51 . 1.072(11) yes
N8 C52 . 2.544(12) yes
N8 H1 1_545 3.497(13) no
N8 H12 1_545 3.54(1) no
N8 H13 1_545 3.27(1) no
N8 H33 . 3.149(11) no
N8 H34 . 2.728(11) no
N8 H49 . 2.874(11) no
N8 H56 . 2.817(11) no
N8 H62 . 3.025(12) no
N8 H63 . 2.973(13) no
N8 H64 . 2.994(12) no
C1 C2 . 1.487(13) yes
C1 C3 . 2.477(16) yes
C1 C36 1_565 3.596(13) yes
C1 H1 . 0.9232(1) no
C1 H2 . 0.93506(8) no
C1 H3 . 1.04036(9) no
C1 H4 . 2.625(15) no
C1 H13 . 3.353(14) no
C1 H43 1_565 3.126(15) no
C2 C3 . 1.408(12) yes
C2 C4 . 2.385(12) yes
C2 C5 . 2.730(12) yes
C2 C6 . 2.286(12) yes
C2 H1 . 2.003(14) no
C2 H2 . 2.059(13) no
C2 H3 . 2.233(13) no
C2 H4 . 2.057(12) no
C2 H5 . 3.138(12) no
C2 H13 . 3.508(13) no
C2 H24 . 3.371(13) no
C3 C4 . 1.344(14) yes
C3 C5 . 2.357(15) yes
C3 C6 . 2.687(13) yes
C3 H1 . 3.131(16) no
C3 H2 . 2.574(15) no
C3 H3 . 3.214(15) no
C3 H4 . 0.94997(9) no
C3 H5 . 1.933(14) no
C3 H6 . 3.213(15) no
C3 H26 1_655 3.431(14) no
C3 H55 1_566 3.397(13) no
C4 C5 . 1.386(14) yes
C4 C6 . 2.370(12) yes
C4 H4 . 1.993(13) no
C4 H5 . 0.79959(8) no
C4 H6 . 2.026(14) no
C4 H14 1_556 3.467(14) no
C4 H26 1_655 3.146(14) no
C4 H27 1_655 3.056(15) no
C4 H34 1_566 3.514(14) no
C5 C6 . 1.386(12) yes
C5 C7 . 2.522(13) yes
C5 C8 . 3.474(13) yes
C5 H4 . 3.218(15) no
C5 H5 . 1.856(14) no
C5 H6 . 0.96616(8) no
C5 H7 . 3.189(13) no
C5 H8 . 2.557(13) no
C5 H9 . 3.191(13) no
C5 H14 1_556 3.020(12) no
C5 H26 1_655 3.413(15) no
C5 H27 1_655 3.175(15) no
C5 H48 . 3.561(13) no
C6 C7 . 1.509(12) yes
C6 C8 . 2.501(12) yes
C6 H5 . 3.057(12) no
C6 H6 . 2.087(12) no
C6 H7 . 2.039(12) no
C6 H8 . 2.024(11) no
C6 H9 . 2.437(11) no
C6 H10 . 3.268(11) no
C6 H24 . 3.216(12) no
C7 C8 . 1.524(11) yes
C7 C16 . 3.20(1) yes
C7 H6 . 2.757(12) no
C7 H7 . 0.9500(1) no
C7 H8 . 0.95007(7) no
C7 H9 . 1.918(11) no
C7 H10 . 1.99(1) no
C7 H20 . 2.85(1) no
C7 H24 . 3.548(12) no
C7 H39 . 3.338(5) no
C7 H52 . 3.486(13) no
C8 C16 . 2.39(1) yes
C8 C17 . 2.449(11) yes
C8 C18 . 3.098(12) yes
C8 H7 . 2.034(11) no
C8 H8 . 2.046(11) no
C8 H9 . 0.84841(8) no
C8 H10 . 0.98868(11) no
C8 H15 1_556 3.143(11) no
C8 H19 . 2.71(1) no
C8 H20 . 2.42(1) no
C8 H21 . 2.454(11) no
C8 H22 . 3.300(12) no
C8 H24 . 2.746(11) no
C9 C10 . 1.449(11) yes
C9 C11 . 2.487(13) yes
C9 C27 1_565 3.466(12) yes
C9 C52 1_565 3.560(13) yes
C9 H1 . 3.483(14) no
C9 H7 . 3.596(12) no
C9 H11 . 0.89612(6) no
C9 H12 . 1.06126(7) no
C9 H13 . 1.00113(9) no
C9 H14 . 2.684(12) no
C9 H33 1_565 3.197(12) no
C9 H34 1_565 3.249(12) no
C9 H35 1_565 3.383(13) no
C9 H64 1_565 2.802(14) no
C10 C11 . 1.43(1) yes
C10 C12 . 2.354(11) yes
C10 C13 . 2.727(11) yes
C10 C14 . 2.330(11) yes
C10 C27 1_565 3.598(11) yes
C10 H7 . 3.465(11) no
C10 H11 . 1.915(12) no
C10 H12 . 2.083(11) no
C10 H13 . 2.069(11) no
C10 H14 . 2.20(1) no
C10 H15 . 3.370(11) no
C10 H33 1_565 3.430(11) no
C10 H35 1_565 3.147(11) no
C10 H40 . 2.82(1) no
C11 C12 . 1.298(13) yes
C11 C13 . 2.343(12) yes
C11 C14 . 2.763(11) yes
C11 H11 . 2.942(13) no
C11 H12 . 2.557(12) no
C11 H13 . 3.189(12) no
C11 H14 . 1.12733(9) no
C11 H15 . 2.141(13) no
C11 H16 . 3.312(12) no
C11 H35 1_565 3.128(12) no
C11 H40 . 2.748(13) no
C11 H41 . 3.574(13) no
C11 H47 1_554 3.228(12) no
C12 C13 . 1.382(12) yes
C12 C14 . 2.431(12) yes
C12 H9 1_554 3.361(11) no
C12 H14 . 2.132(12) no
C12 H15 . 1.04726(11) no
C12 H16 . 2.178(12) no
C12 H29 1_554 2.912(12) no
C12 H38 . 3.034(13) no
C12 H40 . 2.854(13) no
C12 H46 1_554 3.597(12) no
C12 H47 1_554 3.493(6) no
C13 C14 . 1.449(12) yes
C13 C15 . 2.528(11) yes
C13 H14 . 3.386(12) no
C13 H15 . 1.956(11) no
C13 H16 . 1.03097(9) no
C13 H17 . 3.081(11) no
C13 H18 . 2.537(12) no
C13 H28 1_554 3.468(12) no
C13 H29 1_554 2.929(12) no
C13 H38 . 2.833(11) no
C13 H40 . 2.982(12) no
C14 C15 . 1.434(11) yes
C14 C16 . 2.49(1) yes
C14 H7 . 3.588(11) no
C14 H15 . 3.285(12) no
C14 H16 . 2.081(11) no
C14 H17 . 1.959(12) no
C14 H18 . 1.956(11) no
C14 H19 . 3.22(1) no
C14 H20 . 2.63(1) no
C14 H28 1_554 3.326(12) no
C14 H40 . 3.058(12) no
C15 C16 . 1.56(1) yes
C15 C17 . 3.21(1) yes
C15 H16 . 2.637(11) no
C15 H17 . 0.95003(8) no
C15 H18 . 0.94997(8) no
C15 H19 . 2.07(1) no
C15 H20 . 2.191(11) no
C15 H22 . 2.85(1) no
C15 H28 1_554 3.246(12) no
C16 C17 . 2.40(1) yes
C16 H7 . 2.90(1) no
C16 H9 . 3.09(1) no
C16 H10 . 2.32(1) no
C16 H17 . 2.06(1) no
C16 H18 . 2.07(1) no
C16 H19 . 0.92371(7) no
C16 H20 . 1.08720(8) no
C16 H21 . 2.620(9) no
C16 H22 . 2.48(1) no
C17 C18 . 1.55(1) yes
C17 C19 . 2.553(11) yes
C17 C20 . 3.410(14) yes
C17 C24 . 3.326(11) yes
C17 H9 . 2.469(12) no
C17 H10 . 2.893(11) no
C17 H17 . 2.89(1) no
C17 H19 . 2.46(1) no
C17 H20 . 3.31(1) no
C17 H21 . 1.08463(9) no
C17 H22 . 1.0137(1) no
C17 H23 . 2.17(1) no
C17 H24 . 2.198(11) no
C17 H25 . 3.536(14) no
C17 H29 . 3.205(11) no
C18 C19 . 1.528(13) yes
C18 C20 . 2.509(15) yes
C18 C24 . 2.539(11) yes
C18 H9 . 2.734(12) no
C18 H21 . 2.23(1) no
C18 H22 . 2.183(11) no
C18 H23 . 1.00479(9) no
C18 H24 . 1.08029(11) no
C18 H25 . 2.739(15) no
C18 H29 . 2.557(12) no
C18 H36 1_566 2.870(12) no
C19 C20 . 1.370(14) yes
C19 C21 . 2.435(12) yes
C19 C22 . 2.763(13) yes
C19 C23 . 2.460(13) yes
C19 C24 . 1.406(13) yes
C19 H21 . 2.746(11) no
C19 H22 . 2.967(11) no
C19 H23 . 2.128(13) no
C19 H24 . 2.183(13) no
C19 H25 . 2.141(15) no
C19 H26 . 3.274(12) no
C19 H28 . 3.415(14) no
C19 H29 . 1.987(13) no
C19 H36 1_566 2.725(12) no
C19 H50 1_455 3.496(12) no
C19 H51 1_455 3.500(13) no
C20 C21 . 1.435(14) yes
C20 C22 . 2.431(14) yes
C20 C23 . 2.800(15) yes
C20 C24 . 2.408(14) yes
C20 H22 . 3.447(14) no
C20 H23 . 2.685(14) no
C20 H24 . 3.317(15) no
C20 H25 . 1.06464(9) no
C20 H26 . 2.066(14) no
C20 H27 . 3.265(14) no
C20 H29 . 3.229(14) no
C20 H36 1_566 3.354(15) no
C20 H51 1_455 3.248(16) no
C20 H62 1_465 3.498(15) no
C20 H64 1_465 3.479(15) no
C21 C22 . 1.428(15) yes
C21 C23 . 2.402(13) yes
C21 C24 . 2.808(12) yes
C21 H25 . 2.138(14) no
C21 H26 . 0.94988(7) no
C21 H27 . 2.002(14) no
C21 H28 . 3.334(14) no
C21 H50 1_455 3.369(15) no
C21 H51 1_455 3.498(14) no
C21 H63 1_465 3.565(14) no
C21 H64 1_465 3.422(14) no
C22 C23 . 1.284(15) yes
C22 C24 . 2.362(13) yes
C22 H5 1_455 3.483(14) no
C22 H6 1_455 3.553(15) no
C22 H25 . 3.386(14) no
C22 H26 . 2.113(15) no
C22 H27 . 0.97406(8) no
C22 H28 . 2.007(16) no
C22 H29 . 3.293(13) no
C22 H31 1_556 3.195(13) no
C22 H32 1_556 3.491(14) no
C22 H48 1_455 2.826(14) no
C22 H50 1_455 3.012(16) no
C23 C24 . 1.450(11) yes
C23 H26 . 3.257(13) no
C23 H27 . 1.999(14) no
C23 H28 . 1.0454(1) no
C23 H29 . 2.210(11) no
C23 H31 1_556 3.365(12) no
C23 H32 1_556 3.448(11) no
C23 H48 1_455 3.033(11) no
C23 H50 1_455 2.905(12) no
C24 H21 . 3.100(11) no
C24 H23 . 3.322(11) no
C24 H24 . 2.774(12) no
C24 H25 . 3.391(14) no
C24 H27 . 3.277(12) no
C24 H28 . 2.189(11) no
C24 H29 . 0.98190(7) no
C24 H36 1_566 2.969(12) no
C24 H50 1_455 3.129(11) no
C25 C26 . 1.437(11) yes
C25 C35 1_565 3.491(11) yes
C25 H3 . 3.500(12) no
C25 H17 . 3.45(1) no
C25 H23 . 3.410(11) no
C25 H28 1_554 3.397(11) no
C25 H30 . 1.93(1) no
C25 H31 . 1.953(11) no
C25 H32 . 1.933(11) no
C25 H33 1_565 3.306(13) no
C25 H43 1_565 2.990(11) no
C25 H44 1_565 3.204(12) no
C26 C35 1_565 3.503(11) yes
C26 H28 1_554 3.475(11) no
C26 H30 . 0.79575(8) no
C26 H31 . 0.73878(7) no
C26 H32 . 0.91974(8) no
C26 H43 1_565 3.281(11) no
C26 H44 1_565 3.183(11) no
C26 H45 1_565 3.477(11) no
C26 H57 1_465 2.978(13) no
C26 H58 1_465 3.173(13) no
C27 C28 . 1.515(12) yes
C27 C29 . 2.567(13) yes
C27 H12 1_545 3.256(12) no
C27 H13 1_545 2.993(13) no
C27 H33 . 0.95000(9) no
C27 H34 . 0.94994(9) no
C27 H35 . 0.95001(8) no
C27 H36 . 2.679(13) no
C27 H43 . 3.332(14) no
C28 C29 . 1.394(12) yes
C28 C30 . 2.423(12) yes
C28 C31 . 2.741(13) yes
C28 C32 . 2.36(1) yes
C28 H32 1_545 3.580(12) no
C28 H33 . 2.062(13) no
C28 H34 . 2.031(13) no
C28 H35 . 2.02(1) no
C28 H36 . 2.048(11) no
C28 H37 . 3.349(12) no
C28 H43 . 3.506(13) no
C29 C30 . 1.395(11) yes
C29 C31 . 2.373(13) yes
C29 C32 . 2.747(11) yes
C29 H23 1_544 3.520(12) no
C29 H24 1_544 3.270(12) no
C29 H33 . 3.190(13) no
C29 H34 . 3.137(13) no
C29 H35 . 2.599(12) no
C29 H36 . 1.0453(1) no
C29 H37 . 2.130(11) no
C29 H38 . 3.292(13) no
C29 H58 1_455 3.402(13) no
C30 C31 . 1.383(13) yes
C30 C32 . 2.413(12) yes
C30 H3 1_544 3.298(15) no
C30 H36 . 2.172(11) no
C30 H37 . 1.0014(1) no
C30 H38 . 2.093(13) no
C30 H46 1_554 3.447(12) no
C30 H58 1_455 3.146(13) no
C30 H59 1_455 2.928(11) no
C31 C32 . 1.38(1) yes
C31 C33 . 2.495(12) yes
C31 C34 . 3.524(11) yes
C31 H36 . 3.350(13) no
C31 H37 . 2.042(13) no
C31 H38 . 1.00259(9) no
C31 H39 . 3.200(12) no
C31 H40 . 2.545(11) no
C31 H42 . 3.362(11) no
C31 H46 1_554 3.074(13) no
C31 H58 1_455 3.395(12) no
C31 H59 1_455 3.11(1) no
C32 C33 . 1.50(1) yes
C32 C34 . 2.55(1) yes
C32 H37 . 3.290(11) no
C32 H38 . 2.03(1) no
C32 H39 . 2.05(1) no
C32 H40 . 2.09(1) no
C32 H41 . 3.33(1) no
C32 H42 . 2.67(1) no
C32 H45 . 3.381(12) no
C32 H55 . 3.34(1) no
C33 C34 . 1.550(12) yes
C33 C42 . 3.273(13) yes
C33 H7 . 3.393(5) no
C33 H20 . 3.47(1) no
C33 H38 . 2.612(12) no
C33 H39 . 1.03767(11) no
C33 H40 . 1.04916(7) no
C33 H41 . 2.175(12) no
C33 H42 . 2.229(13) no
C33 H52 . 2.908(12) no
C34 C42 . 2.443(12) yes
C34 C43 . 2.428(13) yes
C34 C44 . 3.130(15) yes
C34 H39 . 2.098(12) no
C34 H40 . 2.098(13) no
C34 H41 . 0.93659(9) no
C34 H42 . 1.1484(1) no
C34 H47 1_554 3.066(13) no
C34 H51 . 2.740(12) no
C34 H52 . 2.463(13) no
C34 H53 . 3.220(13) no
C34 H54 . 2.423(13) no
C34 H55 . 2.774(14) no
C35 C36 . 1.545(12) yes
C35 C37 . 2.525(13) yes
C35 H1 1_545 3.288(15) no
C35 H2 1_545 3.531(15) no
C35 H3 1_545 3.091(15) no
C35 H10 . 3.527(12) no
C35 H30 1_545 2.959(11) no
C35 H32 1_545 3.467(11) no
C35 H33 . 3.424(14) no
C35 H39 . 3.588(13) no
C35 H43 . 0.95002(8) no
C35 H44 . 0.95004(7) no
C35 H45 . 0.95003(8) no
C35 H46 . 2.719(14) no
C36 C37 . 1.342(13) yes
C36 C38 . 2.403(13) yes
C36 C39 . 2.722(12) yes
C36 C40 . 2.325(11) yes
C36 H1 1_545 3.462(13) no
C36 H2 1_545 3.171(14) no
C36 H3 1_545 3.294(13) no
C36 H8 . 2.950(11) no
C36 H10 . 3.542(12) no
C36 H39 . 3.531(12) no
C36 H43 . 2.063(12) no
C36 H44 . 2.055(11) no
C36 H45 . 2.079(13) no
C36 H46 . 2.082(12) no
C36 H47 . 3.426(13) no
C37 C38 . 1.439(12) yes
C37 C39 . 2.420(12) yes
C37 C40 . 2.718(11) yes
C37 H2 1_545 3.088(14) no
C37 H3 1_545 3.368(13) no
C37 H8 . 2.959(11) no
C37 H10 . 3.570(12) no
C37 H15 1_556 3.476(12) no
C37 H43 . 3.122(13) no
C37 H44 . 2.567(13) no
C37 H45 . 3.122(14) no
C37 H46 . 1.05487(8) no
C37 H47 . 2.255(13) no
C37 H48 . 3.559(12) no
C38 C39 . 1.414(12) yes
C38 C40 . 2.374(12) yes
C38 H6 . 3.016(13) no
C38 H8 . 3.050(11) no
C38 H14 1_556 3.489(12) no
C38 H42 1_556 3.118(13) no
C38 H46 . 2.173(12) no
C38 H47 . 1.10445(11) no
C38 H48 . 2.339(11) no
C38 H61 1_556 2.948(14) no
C39 C40 . 1.321(11) yes
C39 C41 . 2.530(12) yes
C39 C42 . 3.575(12) yes
C39 H6 . 2.984(13) no
C39 H8 . 3.155(11) no
C39 H46 . 3.387(12) no
C39 H47 . 2.183(13) no
C39 H48 . 1.2221(1) no
C39 H49 . 2.899(12) no
C39 H50 . 2.549(11) no
C39 H52 . 3.392(13) no
C39 H60 1_556 3.107(12) no
C39 H61 1_556 2.916(14) no
C40 C41 . 1.59(1) yes
C40 C42 . 2.553(13) yes
C40 H8 . 3.16(1) no
C40 H47 . 3.364(12) no
C40 H48 . 2.109(11) no
C40 H49 . 1.901(11) no
C40 H50 . 2.10(1) no
C40 H51 . 3.316(13) no
C40 H52 . 2.503(13) no
C40 H60 1_556 3.220(12) no
C40 H61 1_556 3.579(13) no
C41 C42 . 1.495(14) yes
C41 C43 . 3.168(13) yes
C41 H48 . 2.609(13) no
C41 H49 . 0.90223(9) no
C41 H50 . 1.00082(8) no
C41 H51 . 2.025(13) no
C41 H52 . 1.998(14) no
C41 H53 . 2.795(13) no
C41 H60 1_556 3.270(13) no
C42 C43 . 2.449(12) yes
C42 H39 . 2.922(13) no
C42 H41 . 2.624(13) no
C42 H42 . 3.333(13) no
C42 H49 . 2.097(14) no
C42 H50 . 2.027(14) no
C42 H51 . 0.95005(7) no
C42 H52 . 0.94999(7) no
C42 H53 . 2.478(12) no
C42 H54 . 2.772(12) no
C43 C44 . 1.514(12) yes
C43 C45 . 2.524(12) yes
C43 C46 . 3.437(13) yes
C43 C50 . 3.259(15) yes
C43 H22 1_655 3.527(6) no
C43 H41 . 2.733(14) no
C43 H42 . 2.359(13) no
C43 H49 . 3.027(13) no
C43 H51 . 2.502(12) no
C43 H52 . 3.229(12) no
C43 H53 . 0.9500(1) no
C43 H54 . 0.94996(7) no
C43 H55 . 2.031(12) no
C43 H56 . 2.032(13) no
C43 H57 . 3.545(13) no
C43 H61 . 3.220(16) no
C44 C45 . 1.503(11) yes
C44 C46 . 2.540(13) yes
C44 C50 . 2.480(15) yes
C44 H4 1_544 2.937(13) no
C44 H42 . 2.583(15) no
C44 H53 . 2.055(13) no
C44 H54 . 2.004(13) no
C44 H55 . 0.9500(1) no
C44 H56 . 0.95002(8) no
C44 H57 . 2.694(14) no
C44 H61 . 2.606(16) no
C45 C46 . 1.376(13) yes
C45 C47 . 2.390(13) yes
C45 C48 . 2.822(11) yes
C45 C49 . 2.369(12) yes
C45 C50 . 1.347(13) yes
C45 H4 1_544 2.854(12) no
C45 H18 1_655 3.596(11) no
C45 H19 1_655 3.54(1) no
C45 H42 . 3.436(13) no
C45 H53 . 2.880(12) no
C45 H54 . 2.545(12) no
C45 H55 . 2.022(11) no
C45 H56 . 1.999(12) no
C45 H57 . 2.008(13) no
C45 H58 . 3.296(13) no
C45 H60 . 3.229(12) no
C45 H61 . 2.006(14) no
C46 C47 . 1.357(13) yes
C46 C48 . 2.384(12) yes
C46 C49 . 2.701(14) yes
C46 C50 . 2.302(15) yes
C46 H4 1_544 3.505(14) no
C46 H19 1_655 3.259(11) no
C46 H30 1_645 3.306(13) no
C46 H31 1_645 3.432(13) no
C46 H32 1_645 3.524(13) no
C46 H53 . 3.440(12) no
C46 H54 . 3.539(13) no
C46 H55 . 3.222(13) no
C46 H56 . 2.591(12) no
C46 H57 . 0.94991(8) no
C46 H58 . 2.056(13) no
C46 H59 . 3.356(12) no
C46 H61 . 3.199(15) no
C47 C48 . 1.359(13) yes
C47 C49 . 2.357(15) yes
C47 C50 . 2.674(16) yes
C47 H18 1_655 3.386(14) no
C47 H19 1_655 3.535(15) no
C47 H30 1_645 3.463(13) no
C47 H32 1_645 3.328(13) no
C47 H57 . 2.004(14) no
C47 H58 . 1.02598(7) no
C47 H59 . 2.116(13) no
C47 H60 . 3.309(15) no
C48 C49 . 1.439(11) yes
C48 C50 . 2.396(13) yes
C48 H16 1_655 3.111(11) no
C48 H18 1_655 3.09(1) no
C48 H37 1_655 3.334(12) no
C48 H38 1_655 3.49(1) no
C48 H57 . 3.229(12) no
C48 H58 . 2.043(13) no
C48 H59 . 1.09323(9) no
C48 H60 . 2.214(11) no
C48 H61 . 3.285(13) no
C48 H63 1_554 2.883(14) no
C49 C50 . 1.325(14) yes
C49 H16 1_655 3.351(13) no
C49 H18 1_655 2.952(13) no
C49 H58 . 3.284(15) no
C49 H59 . 2.266(12) no
C49 H60 . 1.08476(9) no
C49 H61 . 1.990(14) no
C49 H63 1_554 2.940(16) no
C50 H4 1_544 3.115(16) no
C50 H18 1_655 3.217(14) no
C50 H42 . 3.401(15) no
C50 H54 . 2.914(15) no
C50 H55 . 2.609(14) no
C50 H56 . 3.197(15) no
C50 H57 . 3.161(15) no
C50 H59 . 3.417(13) no
C50 H60 . 1.995(14) no
C50 H61 . 0.99105(7) no
C51 C52 . 1.475(12) yes
C51 H1 1_545 3.502(14) no
C51 H12 1_545 3.206(12) no
C51 H13 1_545 3.081(12) no
C51 H34 . 3.305(12) no
C51 H49 . 3.289(13) no
C51 H56 . 3.336(13) no
C51 H62 . 2.012(12) no
C51 H63 . 1.972(13) no
C51 H64 . 2.024(13) no
C52 H11 1_545 3.491(13) no
C52 H12 1_545 3.208(14) no
C52 H13 1_545 3.281(13) no
C52 H25 1_645 2.954(15) no
C52 H26 1_645 3.203(15) no
C52 H59 1_556 3.587(14) no
C52 H62 . 0.95008(8) no
C52 H63 . 0.9500(1) no
C52 H64 . 0.94997(9) no
H1 H2 . 1.64918(15) no
H1 H3 . 1.52396(11) no
H1 H4 . 3.349(15) no
H1 H13 . 2.563(14) no
H1 H33 1_565 3.245(8) no
H1 H43 1_565 2.614(15) no
H1 H44 1_565 3.465(15) no
H2 H3 . 1.25804(12) no
H2 H4 . 2.378(15) no
H2 H43 1_565 3.267(15) no
H2 H44 1_565 3.510(15) no
H2 H46 1_565 3.108(15) no
H2 H55 1_566 3.590(15) no
H2 H61 1_566 3.302(15) no
H3 H4 . 3.300(15) no
H3 H23 . 3.405(13) no
H3 H37 1_566 3.272(15) no
H3 H43 1_565 2.763(15) no
H3 H44 1_565 2.855(15) no
H3 H46 1_565 3.126(14) no
H4 H5 . 2.302(14) no
H4 H34 1_566 3.592(16) no
H4 H55 1_566 2.505(13) no
H4 H56 1_566 2.993(14) no
H4 H61 1_566 3.219(16) no
H5 H6 . 2.160(14) no
H5 H14 1_556 3.349(14) no
H5 H26 1_655 3.202(14) no
H5 H27 1_655 2.641(15) no
H5 H34 1_566 3.411(15) no
H6 H7 . 3.472(12) no
H6 H8 . 2.441(13) no
H6 H9 . 3.475(13) no
H6 H14 1_556 2.635(13) no
H6 H27 1_655 2.813(15) no
H6 H47 . 2.967(12) no
H6 H48 . 2.711(13) no
H7 H8 . 1.55131(14) no
H7 H9 . 2.640(11) no
H7 H10 . 2.361(11) no
H7 H11 . 3.072(12) no
H7 H20 . 2.42(1) no
H7 H39 . 2.665(5) no
H7 H40 . 3.341(6) no
H7 H52 . 3.109(12) no
H8 H9 . 2.356(11) no
H8 H10 . 2.153(11) no
H8 H20 . 3.26(1) no
H8 H39 . 3.177(5) no
H8 H45 . 3.549(12) no
H8 H46 . 3.537(11) no
H8 H52 . 3.108(13) no
H9 H10 . 1.58844(13) no
H9 H15 1_556 2.563(11) no
H9 H19 . 3.34(1) no
H9 H20 . 3.25(1) no
H9 H21 . 2.430(11) no
H9 H22 . 3.443(12) no
H9 H23 . 3.416(12) no
H9 H24 . 2.225(11) no
H9 H29 . 2.96(1) no
H10 H15 1_556 3.125(11) no
H10 H19 . 2.398(11) no
H10 H20 . 2.10(1) no
H10 H21 . 2.582(11) no
H10 H44 . 3.435(12) no
H10 H45 . 3.129(12) no
H10 H46 . 3.580(12) no
H11 H12 . 1.57270(12) no
H11 H13 . 1.62960(14) no
H11 H14 . 3.126(13) no
H11 H40 . 3.412(11) no
H11 H41 . 3.233(12) no
H11 H52 . 3.463(12) no
H11 H64 1_565 2.604(13) no
H12 H13 . 1.57094(11) no
H12 H14 . 2.292(12) no
H12 H33 1_565 3.236(12) no
H12 H34 1_565 2.778(12) no
H12 H35 1_565 3.231(13) no
H12 H62 1_565 3.473(14) no
H12 H64 1_565 2.610(15) no
H13 H14 . 3.409(12) no
H13 H33 1_565 2.518(12) no
H13 H34 1_565 2.851(13) no
H13 H35 1_565 3.137(13) no
H13 H64 1_565 2.655(13) no
H14 H15 . 2.610(13) no
H14 H34 1_565 3.556(11) no
H14 H35 1_565 3.230(12) no
H14 H40 . 3.351(12) no
H14 H41 . 3.444(13) no
H14 H47 1_554 2.703(12) no
H15 H16 . 2.334(12) no
H15 H29 1_554 2.816(12) no
H15 H38 . 3.076(13) no
H15 H40 . 3.499(13) no
H15 H46 1_554 2.980(12) no
H15 H47 1_554 3.429(6) no
H16 H17 . 3.229(11) no
H16 H18 . 2.262(11) no
H16 H28 1_554 3.456(12) no
H16 H29 1_554 3.113(12) no
H16 H38 . 2.737(11) no
H16 H40 . 3.563(12) no
H16 H59 1_455 2.89(1) no
H16 H60 1_455 2.945(13) no
H17 H18 . 1.55121(14) no
H17 H19 . 2.52(1) no
H17 H20 . 2.930(11) no
H17 H21 . 3.597(11) no
H17 H22 . 2.38(1) no
H17 H28 1_554 2.731(12) no
H18 H19 . 2.23(1) no
H18 H20 . 2.58(1) no
H18 H22 . 3.28(1) no
H18 H28 1_554 3.241(13) no
H18 H59 1_455 3.597(11) no
H18 H60 1_455 2.860(13) no
H19 H20 . 1.53637(14) no
H19 H21 . 2.33(1) no
H19 H22 . 2.42(1) no
H19 H53 1_455 3.17(1) no
H19 H54 1_455 3.310(11) no
H19 H57 1_455 3.454(12) no
H20 H21 . 3.369(9) no
H20 H22 . 3.53(1) no
H20 H39 . 3.015(11) no
H20 H40 . 3.25(1) no
H20 H45 . 3.187(12) no
H21 H22 . 1.63182(12) no
H21 H23 . 3.08(1) no
H21 H24 . 2.77(1) no
H21 H29 . 2.894(11) no
H21 H51 1_455 3.273(12) no
H21 H53 1_455 2.903(5) no
H21 H54 1_455 3.478(5) no
H22 H23 . 2.54(1) no
H22 H24 . 3.036(11) no
H22 H25 . 3.345(14) no
H22 H51 1_455 3.119(11) no
H22 H53 1_455 3.203(6) no
H22 H54 1_455 2.981(5) no
H23 H24 . 1.49037(11) no
H23 H25 . 2.573(15) no
H23 H29 . 3.434(12) no
H23 H36 1_566 2.839(12) no
H23 H37 1_566 3.390(13) no
H24 H29 . 2.478(11) no
H24 H35 1_566 3.596(13) no
H24 H36 1_566 2.422(12) no
H25 H26 . 2.379(14) no
H25 H51 1_455 3.445(16) no
H25 H62 1_465 2.555(15) no
H25 H63 1_465 3.063(16) no
H25 H64 1_465 2.766(15) no
H26 H27 . 2.325(15) no
H26 H62 1_465 3.507(15) no
H26 H63 1_465 2.879(15) no
H26 H64 1_465 2.765(14) no
H27 H28 . 2.334(16) no
H27 H31 1_556 2.958(14) no
H27 H32 1_556 3.578(14) no
H27 H48 1_455 2.577(14) no
H27 H50 1_455 3.419(16) no
H28 H29 . 2.630(11) no
H28 H31 1_556 3.173(12) no
H28 H32 1_556 3.414(11) no
H28 H48 1_455 2.999(11) no
H28 H50 1_455 3.344(12) no
H29 H35 1_566 3.261(12) no
H29 H36 1_566 3.039(12) no
H30 H31 . 1.30210(11) no
H30 H32 . 1.12285(9) no
H30 H43 1_565 2.924(12) no
H30 H44 1_565 2.617(11) no
H30 H45 1_565 2.839(11) no
H30 H57 1_465 2.583(13) no
H30 H58 1_465 2.880(14) no
H31 H32 . 1.21696(9) no
H31 H57 1_465 2.721(12) no
H31 H58 1_465 3.081(13) no
H32 H33 1_565 3.359(13) no
H32 H43 1_565 3.186(11) no
H32 H44 1_565 3.384(11) no
H32 H45 1_565 3.26(1) no
H32 H57 1_465 2.997(12) no
H32 H58 1_465 2.515(13) no
H33 H34 . 1.55128(12) no
H33 H35 . 1.55137(14) no
H33 H36 . 3.301(14) no
H33 H43 . 2.552(14) no
H33 H45 . 3.550(14) no
H34 H35 . 1.55135(14) no
H34 H36 . 3.334(13) no
H34 H55 . 3.585(13) no
H34 H56 . 3.399(13) no
H35 H36 . 2.333(13) no
H36 H37 . 2.568(11) no
H37 H38 . 2.367(13) no
H37 H46 1_554 3.395(13) no
H37 H58 1_455 3.199(13) no
H37 H59 1_455 2.382(12) no
H38 H39 . 3.371(12) no
H38 H40 . 2.245(12) no
H38 H46 1_554 2.788(13) no
H38 H59 1_455 2.784(11) no
H39 H40 . 1.76753(16) no
H39 H41 . 2.710(12) no
H39 H42 . 3.015(13) no
H39 H45 . 2.921(13) no
H39 H52 . 2.387(12) no
H40 H41 . 2.341(12) no
H40 H42 . 2.643(13) no
H40 H47 1_554 3.333(13) no
H40 H52 . 3.485(13) no
H41 H42 . 1.51703(13) no
H41 H47 1_554 2.683(13) no
H41 H51 . 2.610(13) no
H41 H52 . 2.611(13) no
H41 H53 . 3.469(14) no
H41 H54 . 2.409(13) no
H41 H55 . 3.375(15) no
H42 H47 1_554 2.418(12) no
H42 H51 . 3.511(12) no
H42 H52 . 3.539(13) no
H42 H53 . 3.295(13) no
H42 H54 . 2.209(12) no
H42 H55 . 2.068(15) no
H42 H56 . 3.366(15) no
H42 H61 . 2.697(15) no
H43 H44 . 1.55143(11) no
H43 H45 . 1.55141(13) no
H43 H46 . 3.343(13) no
H44 H45 . 1.55138(12) no
H44 H46 . 2.373(13) no
H45 H46 . 3.370(14) no
H46 H47 . 2.597(12) no
H47 H48 . 2.677(12) no
H47 H61 1_556 3.092(14) no
H48 H49 . 3.125(13) no
H48 H50 . 2.151(12) no
H48 H52 . 3.514(13) no
H48 H60 1_556 3.141(12) no
H48 H61 1_556 3.372(15) no
H49 H50 . 1.60917(16) no
H49 H51 . 2.616(14) no
H49 H52 . 2.735(14) no
H49 H53 . 2.525(13) no
H49 H60 1_556 2.852(13) no
H50 H51 . 2.170(13) no
H50 H52 . 2.439(14) no
H50 H53 . 3.301(13) no
H50 H60 1_556 3.137(13) no
H51 H52 . 1.55131(14) no
H51 H53 . 2.446(12) no
H51 H54 . 2.538(12) no
H52 H53 . 3.392(12) no
H52 H54 . 3.477(12) no
H53 H54 . 1.55126(13) no
H53 H55 . 2.783(13) no
H53 H56 . 2.244(12) no
H53 H57 . 3.359(13) no
H54 H55 . 2.409(12) no
H54 H56 . 2.746(14) no
H54 H61 . 2.782(16) no
H55 H56 . 1.55123(12) no
H55 H57 . 3.466(14) no
H55 H61 . 2.436(15) no
H56 H57 . 2.414(13) no
H56 H61 . 3.460(16) no
H57 H58 . 2.321(13) no
H58 H59 . 2.361(13) no
H59 H60 . 2.718(11) no
H59 H62 1_554 3.517(14) no
H59 H63 1_554 2.836(13) no
H60 H61 . 2.235(14) no
H60 H63 1_554 3.389(16) no
H62 H63 . 1.55147(13) no
H62 H64 . 1.55141(11) no
H63 H64 . 1.55133(13) no

loop_
_geom_torsion_atom_site_label_1
_geom_torsion_atom_site_label_2
_geom_torsion_atom_site_label_3
_geom_torsion_atom_site_label_4
_geom_torsion
_geom_torsion_publ_flag
N2 Cu1 N1 C8 -20.2(1) yes
N2 Cu1 N1 C16 -137.5(1) yes
N2 Cu1 N1 C17 103.0(1) yes
N3 Cu1 N1 C8 103.5(1) yes
N3 Cu1 N1 C16 -13.8(1) yes
N3 Cu1 N1 C17 -133.3(1) yes
N4 Cu1 N1 C8 -151.1(1) yes
N4 Cu1 N1 C16 91.5(1) yes
N4 Cu1 N1 C17 -27.9(2) yes
N1 Cu1 N2 C2 -136.2(1) yes
N1 Cu1 N2 C6 32.5(1) yes
N3 Cu1 N2 C2 121.0(1) yes
N3 Cu1 N2 C6 -70.3(1) yes
N4 Cu1 N2 C2 -11.2(2) yes
N4 Cu1 N2 C6 157.5(1) yes
N1 Cu1 N3 C10 -149.1(1) yes
N1 Cu1 N3 C14 42.0(1) yes
N2 Cu1 N3 C10 -45.3(2) yes
N2 Cu1 N3 C14 145.9(1) yes
N4 Cu1 N3 C10 95.1(1) yes
N4 Cu1 N3 C14 -73.8(1) yes
N1 Cu1 N4 C25 -106.0(6) yes
N2 Cu1 N4 C25 136.3(6) yes
N3 Cu1 N4 C25 -3.9(7) yes
N6 Cu2 N5 C34 20.8(1) yes
N6 Cu2 N5 C42 137.2(1) yes
N6 Cu2 N5 C43 -102.1(1) yes
N7 Cu2 N5 C34 -104.4(1) yes
N7 Cu2 N5 C42 12.0(1) yes
N7 Cu2 N5 C43 132.7(1) yes
N8 Cu2 N5 C34 155.1(1) yes
N8 Cu2 N5 C42 -88.5(1) yes
N8 Cu2 N5 C43 32.2(1) yes
N5 Cu2 N6 C28 142.2(1) yes
N5 Cu2 N6 C32 -33.8(1) yes
N7 Cu2 N6 C28 -113.8(1) yes
N7 Cu2 N6 C32 70.1(2) yes
N8 Cu2 N6 C28 14.8(2) yes
N8 Cu2 N6 C32 -161.3(1) yes
N5 Cu2 N7 C36 147.7(1) yes
N5 Cu2 N7 C40 -42.1(1) yes
N6 Cu2 N7 C36 43.0(2) yes
N6 Cu2 N7 C40 -146.8(1) yes
N8 Cu2 N7 C36 -96.7(1) yes
N8 Cu2 N7 C40 73.5(1) yes
N5 Cu2 N8 C51 75.6(7) yes
N6 Cu2 N8 C51 -163.9(7) yes
N7 Cu2 N8 C51 -25.1(7) yes
Cu1 N1 C8 C7 -28.0(1) yes
C16 N1 C8 C7 87.7(1) yes
C17 N1 C8 C7 -151.6(1) yes
Cu1 N1 C16 C15 -37.7(8) yes
C8 N1 C16 C15 -154.3(9) yes
C17 N1 C16 C15 83.6(1) yes
Cu1 N1 C17 C18 -47.1(9) yes
C8 N1 C17 C18 74.1(1) yes
C16 N1 C17 C18 -165.1(9) yes
Cu1 N2 C2 C1 -11.9(1) yes
Cu1 N2 C2 C3 173.0(8) yes
C6 N2 C2 C1 179.6(1) yes
C6 N2 C2 C3 4.4(2) yes
Cu1 N2 C6 C5 -171.8(1) yes
Cu1 N2 C6 C7 6.4(1) yes
C2 N2 C6 C5 -2.2(2) yes
C2 N2 C6 C7 176.0(1) yes
Cu1 N3 C10 C9 12.4(1) yes
Cu1 N3 C10 C11 -166.5(8) yes
C14 N3 C10 C9 -178.8(1) yes
C14 N3 C10 C11 2.3(2) yes
Cu1 N3 C14 C13 166.9(8) yes
Cu1 N3 C14 C15 -12.4(1) yes
C10 N3 C14 C13 -2.7(2) yes
C10 N3 C14 C15 178.1(1) yes
Cu1 N4 C25 C26 97.4(2) yes
Cu2 N5 C34 C33 24.6(1) yes
C42 N5 C34 C33 -92.5(1) yes
C43 N5 C34 C33 151.6(1) yes
Cu2 N5 C42 C41 41.7(1) yes
C34 N5 C42 C41 161.5(1) yes
C43 N5 C42 C41 -83.1(2) yes
Cu2 N5 C43 C44 42.2(1) yes
C34 N5 C43 C44 -82.9(1) yes
C42 N5 C43 C44 162.5(1) yes
Cu2 N6 C28 C27 4.3(1) yes
Cu2 N6 C28 C29 -171.1(8) yes
C32 N6 C28 C27 -179.7(1) yes
C32 N6 C28 C29 4.9(2) yes
Cu2 N6 C32 C31 173.1(7) yes
Cu2 N6 C32 C33 -3.5(1) yes
C28 N6 C32 C31 -3.2(2) yes
C28 N6 C32 C33 -179.8(1) yes
Cu2 N7 C36 C35 -12.7(1) yes
Cu2 N7 C36 C37 169.8(9) yes
C40 N7 C36 C35 177.3(1) yes
C40 N7 C36 C37 -0.2(2) yes
Cu2 N7 C40 C39 -171.4(8) yes
Cu2 N7 C40 C41 13.8(1) yes
C36 N7 C40 C39 -1.0(2) yes
C36 N7 C40 C41 -175.7(1) yes
Cu2 N8 C51 C52 119.3(9) yes
N2 C2 C3 C4 -3.6(2) yes
C1 C2 C3 C4 -178.8(1) yes
C2 C3 C4 C5 0.1(2) yes
C3 C4 C5 C6 2.0(2) yes
C4 C5 C6 N2 -1.0(2) yes
C4 C5 C6 C7 -179.2(1) yes
N2 C6 C7 C8 -72.0(1) yes
C5 C6 C7 C8 106.3(2) yes
C6 C7 C8 N1 85.7(1) yes
N3 C10 C11 C12 0.8(2) yes
C9 C10 C11 C12 -178.1(1) yes
C10 C11 C12 C13 -3.4(2) yes
C11 C12 C13 C14 2.9(2) yes
C12 C13 C14 N3 0.2(2) yes
C12 C13 C14 C15 179.4(1) yes
N3 C14 C15 C16 -53.8(1) yes
C13 C14 C15 C16 127.0(1) yes
C14 C15 C16 N1 87.1(1) yes
N1 C17 C18 C19 -154.6(1) yes
C17 C18 C19 C20 -96.0(2) yes
C17 C18 C19 C24 83.7(2) yes
C18 C19 C20 C21 178.6(1) yes
C24 C19 C20 C21 -1.1(2) yes
C18 C19 C24 C23 178.4(1) yes
C20 C19 C24 C23 -1.9(2) yes
C19 C20 C21 C22 3.4(2) yes
C20 C21 C22 C23 -2.8(3) yes
C21 C22 C23 C24 -0.1(2) yes
C22 C23 C24 C19 2.5(2) yes
N6 C28 C29 C30 -2.8(2) yes
C27 C28 C29 C30 -177.8(1) yes
C28 C29 C30 C31 -1.1(2) yes
C29 C30 C31 C32 3.0(2) yes
C30 C31 C32 N6 -0.8(2) yes
C30 C31 C32 C33 175.8(1) yes
N6 C32 C33 C34 67.7(1) yes
C31 C32 C33 C34 -109.0(1) yes
C32 C33 C34 N5 -78.0(1) yes
N7 C36 C37 C38 1.9(2) yes
C35 C36 C37 C38 -175.4(1) yes
C36 C37 C38 C39 -2.5(2) yes
C37 C38 C39 C40 1.4(2) yes
C38 C39 C40 N7 0.3(2) yes
C38 C39 C40 C41 174.8(1) yes
N7 C40 C41 C42 53.3(2) yes
C39 C40 C41 C42 -121.5(1) yes
C40 C41 C42 N5 -89.3(1) yes
N5 C43 C44 C45 157.8(1) yes
C43 C44 C45 C46 95.9(2) yes
C43 C44 C45 C50 -81.5(2) yes
C44 C45 C46 C47 -178.6(1) yes
C50 C45 C46 C47 -1.1(2) yes
C44 C45 C50 C49 179.1(1) yes
C46 C45 C50 C49 1.5(2) yes
C45 C46 C47 C48 -1.1(2) yes
C46 C47 C48 C49 2.6(2) yes
C47 C48 C49 C50 -2.2(2) yes
C48 C49 C50 C45 0.2(2) yes
